data_4075325
loop_
_publ_author_name
'Mavunkal, Ipe J.'
'Noll, Bruce C.'
'Meijboom, Reinout'
'Muller, Alfred'
'Fehlner, Thomas P.'

_publ_section_title
;
 Novel Approach to Multimetal Metallaborane Clusters. Synthesis of
 Hypoelectronicnido-Cp*3IrRu2B5H9from the Reaction
 ofarachno-Cp*IrB3H9withnido-(Cp*RuH)2B3H7
;
_journal_issue 12
_journal_name_full Organometallics
_journal_page_first 2906
_journal_paper_doi 10.1021/om060213i
_journal_volume 25
_journal_year 2006
_chemical_formula_moiety 'C30 H54 B5 Ir Ru2'
_chemical_formula_sum 'C30 H54 B5 Ir Ru2'
_chemical_formula_weight 863.14
_space_group_IT_number 2
_symmetry_cell_setting triclinic
_symmetry_Int_Tables_number 2
_symmetry_space_group_name_Hall '-P 1'
_symmetry_space_group_name_H-M 'P -1'
_atom_sites_solution_primary direct
_atom_sites_solution_secondary difmap
_audit_creation_date 2005-09-29T11:25:15-00:00
_audit_creation_method 'WinGX routine CIF_UPDATE'
_cell_angle_alpha 93.805(2)
_cell_angle_beta 100.624(2)
_cell_angle_gamma 103.744(2)
_cell_formula_units_Z 4
_cell_length_a 12.8590(6)
_cell_length_b 15.3673(8)
_cell_length_c 17.4863(9)
_cell_measurement_reflns_used 9254
_cell_measurement_temperature 100(2)
_cell_measurement_theta_max 28.14
_cell_measurement_theta_min 2.39
_cell_volume 3276.9(3)
_computing_cell_refinement 'Saint-Plus (Bruker, 2004)'
_computing_data_collection 'Apex2 (Bruker, 2005)'
_computing_data_reduction 'SAINT-Plus and XPREP (Bruker 2004)'
_computing_molecular_graphics 'DIAMOND (Brandenburg & Berndt, 2001)'
_computing_publication_material 'WinGX (Farrugia, 1999)'
_computing_structure_refinement 'SHELXL-97 (Sheldrick, 1997)'
_computing_structure_solution 'SIR97 (Altomare et al., 1999)'
_diffrn_ambient_temperature 100(2)
_diffrn_measured_fraction_theta_full 0.991
_diffrn_measured_fraction_theta_max 0.991
_diffrn_measurement_device_type 'Bruker X8 Apex 4K CCD'
_diffrn_measurement_method '\w and \f scans'
_diffrn_radiation_monochromator graphite
_diffrn_radiation_probe x-ray
_diffrn_radiation_type MoK\a
_diffrn_radiation_wavelength 0.71073
_diffrn_reflns_av_R_equivalents 0.0501
_diffrn_reflns_limit_h_max 15
_diffrn_reflns_limit_h_min -17
_diffrn_reflns_limit_k_max 20
_diffrn_reflns_limit_k_min -20
_diffrn_reflns_limit_l_max 23
_diffrn_reflns_limit_l_min -23
_diffrn_reflns_number 122907
_diffrn_reflns_theta_full 28.35
_diffrn_reflns_theta_max 28.35
_diffrn_reflns_theta_min 1.19
_diffrn_standards_decay_% 0
_diffrn_standards_interval_count 0
_diffrn_standards_interval_time 0
_diffrn_standards_number 0
_exptl_absorpt_coefficient_mu 4.979
_exptl_absorpt_correction_T_max 0.707
_exptl_absorpt_correction_T_min 0.553
_exptl_absorpt_correction_type multi-scan
_exptl_absorpt_process_details
; 
 SADABS (Bruker, 1998) 
;
_exptl_crystal_colour red
_exptl_crystal_density_diffrn 1.750
_exptl_crystal_density_method 'not measured'
_exptl_crystal_description cuboid
_exptl_crystal_F_000 1696
_exptl_crystal_size_max 0.13
_exptl_crystal_size_mid 0.09
_exptl_crystal_size_min 0.07
_refine_diff_density_max 2.869
_refine_diff_density_min -1.354
_refine_ls_extinction_method none
_refine_ls_goodness_of_fit_ref 1.034
_refine_ls_hydrogen_treatment mixed
_refine_ls_matrix_type full
_refine_ls_number_parameters 752
_refine_ls_number_reflns 16244
_refine_ls_number_restraints 6
_refine_ls_restrained_S_all 1.034
_refine_ls_R_factor_gt 0.03
_refine_ls_shift/su_max 0.003
_refine_ls_structure_factor_coef Fsqd
_refine_ls_weighting_details 'calc w=1/[\s^2^(Fo^2^)+(0.0302P)^2^+8.0296P] where P=(Fo^2^+2Fc^2^)/3'
_refine_ls_weighting_scheme calc
_refine_ls_wR_factor_ref 0.074
_reflns_number_gt 13234
_reflns_number_total 16244
_reflns_threshold_expression >2sigma(I)
_cod_data_source_file om060213isi20060306_013058.cif
_cod_data_source_block 5fipe2_0m
_cod_database_code 4075325

loop_
_symmetry_equiv_pos_as_xyz
'x, y, z'
'-x, -y, -z'

loop_
_atom_site_label
_atom_site_type_symbol
_atom_site_fract_x
_atom_site_fract_y
_atom_site_fract_z
_atom_site_U_iso_or_equiv
_atom_site_adp_type
_atom_site_occupancy
_atom_site_calc_flag
_atom_site_refinement_flags
Ir1 Ir 0.470513(12) 0.816913(10) 0.131792(9) 0.01285(4) Uani 1 d .
Ir2 Ir 0.010025(12) 0.690847(10) 0.869140(9) 0.01387(4) Uani 1 d .
Ru2 Ru 0.37718(2) 0.74090(2) 0.314330(17) 0.01088(7) Uani 1 d .
Ru3 Ru -0.01558(3) 0.87801(2) 0.744427(19) 0.01365(7) Uani 1 d .
Ru4 Ru 0.11258(3) 0.75648(2) 0.687670(18) 0.01216(7) Uani 1 d .
Ru1 Ru 0.52683(3) 0.63759(2) 0.260300(19) 0.01512(7) Uani 1 d .
C50 C -0.2817(4) 0.8575(3) 0.7029(3) 0.0288(11) Uani 1 d .
H50A H -0.3362 0.8888 0.6805 0.043 Uiso 1 calc R
H50B H -0.2928 0.8422 0.7548 0.043 Uiso 1 calc R
H50C H -0.2897 0.8022 0.6686 0.043 Uiso 1 calc R
C9 C 0.4191(4) 0.7746(3) -0.0644(3) 0.0260(10) Uani 1 d .
H9A H 0.4318 0.8023 -0.1118 0.039 Uiso 1 calc R
H9B H 0.3404 0.7496 -0.0688 0.039 Uiso 1 calc R
H9C H 0.4567 0.7263 -0.0582 0.039 Uiso 1 calc R
C21 C 0.2321(4) 0.7042(3) 0.3725(3) 0.0215(9) Uani 1 d .
C58 C 0.3687(4) 0.7399(3) 0.6937(3) 0.0300(11) Uani 1 d .
H58A H 0.3594 0.7086 0.74 0.045 Uiso 1 calc R
H58B H 0.4067 0.8034 0.7103 0.045 Uiso 1 calc R
H58C H 0.412 0.7118 0.6638 0.045 Uiso 1 calc R
C38 C 0.0203(4) 0.4744(3) 0.8598(3) 0.0273(10) Uani 1 d .
H38A H 0.0389 0.4936 0.8106 0.041 Uiso 1 calc R
H38B H -0.0424 0.4215 0.8484 0.041 Uiso 1 calc R
H38C H 0.0831 0.4591 0.8916 0.041 Uiso 1 calc R
C8 C 0.2814(3) 0.8930(3) 0.0136(3) 0.0222(9) Uani 1 d .
H8A H 0.2484 0.9003 0.0591 0.033 Uiso 1 calc R
H8B H 0.2436 0.8347 -0.0173 0.033 Uiso 1 calc R
H8C H 0.2747 0.9417 -0.0189 0.033 Uiso 1 calc R
C5 C 0.5740(3) 0.8753(3) 0.0463(2) 0.0197(9) Uani 1 d .
C32 C -0.1130(3) 0.5697(3) 0.8910(2) 0.0186(9) Uani 1 d .
C23 C 0.4025(4) 0.7799(3) 0.4444(2) 0.0209(9) Uani 1 d .
C40 C 0.0389(5) 0.7416(3) 1.0634(3) 0.0364(13) Uani 1 d .
H40A H 0.0208 0.7972 1.0481 0.055 Uiso 1 calc R
H40B H 0.1183 0.753 1.0813 0.055 Uiso 1 calc R
H40C H 0.0025 0.721 1.1058 0.055 Uiso 1 calc R
C4 C 0.4624(3) 0.8447(3) 0.0055(2) 0.0186(9) Uani 1 d .
C60 C -0.0244(4) 0.6074(3) 0.5351(3) 0.0275(10) Uani 1 d .
H60A H -0.0803 0.6403 0.5206 0.041 Uiso 1 calc R
H60B H -0.0477 0.5644 0.5714 0.041 Uiso 1 calc R
H60C H -0.0147 0.5747 0.488 0.041 Uiso 1 calc R
C20 C 0.6409(4) 0.6165(3) 0.4482(3) 0.0309(11) Uani 1 d .
H20A H 0.6945 0.5878 0.4763 0.046 Uiso 1 calc R
H20B H 0.5723 0.5989 0.4667 0.046 Uiso 1 calc R
H20C H 0.6694 0.6822 0.4577 0.046 Uiso 1 calc R
C48 C 0.0688(4) 1.0425(3) 0.6299(3) 0.0261(10) Uani 1 d .
H48A H 0.0671 0.9995 0.5854 0.039 Uiso 1 calc R
H48B H 0.142 1.0588 0.6636 0.039 Uiso 1 calc R
H48C H 0.0511 1.0967 0.6107 0.039 Uiso 1 calc R
B7 B 0.1228(4) 0.6950(3) 0.7936(3) 0.0163(9) Uani 1 d D
C25 C 0.2521(4) 0.7959(3) 0.3570(2) 0.0210(9) Uani 1 d .
C34 C 0.0633(4) 0.6124(3) 0.9664(3) 0.0216(9) Uani 1 d .
C31 C -0.1077(4) 0.6431(3) 0.9486(3) 0.0220(9) Uani 1 d .
C6 C 0.6814(3) 0.9995(3) 0.1641(3) 0.0216(9) Uani 1 d .
H6A H 0.6894 1.0637 0.1587 0.032 Uiso 1 calc R
H6B H 0.7456 0.9818 0.1524 0.032 Uiso 1 calc R
H6C H 0.6749 0.9887 0.2178 0.032 Uiso 1 calc R
C59 C 0.1768(4) 0.5617(3) 0.6498(3) 0.0255(10) Uani 1 d .
H59A H 0.1988 0.5274 0.609 0.038 Uiso 1 calc R
H59B H 0.1045 0.5291 0.657 0.038 Uiso 1 calc R
H59C H 0.2302 0.569 0.6991 0.038 Uiso 1 calc R
C1 C 0.5809(3) 0.9450(3) 0.1082(2) 0.0172(8) Uani 1 d .
C3 C 0.3997(3) 0.8963(3) 0.0408(2) 0.0163(8) Uani 1 d .
C41 C -0.1037(4) 0.9762(3) 0.7778(3) 0.0195(9) Uani 1 d .
C33 C -0.0082(3) 0.5496(3) 0.9038(2) 0.0179(9) Uani 1 d .
C2 C 0.4733(3) 0.9583(3) 0.1034(2) 0.0162(8) Uani 1 d .
C53 C 0.2591(3) 0.7334(3) 0.6436(2) 0.0196(9) Uani 1 d .
B5 B 0.3572(4) 0.7995(3) 0.2078(3) 0.0147(9) Uani 1 d D
C54 C 0.1719(4) 0.6532(3) 0.6254(2) 0.0187(9) Uani 1 d .
C26 C 0.1257(4) 0.6336(3) 0.3448(3) 0.0346(12) Uani 1 d .
H26A H 0.1405 0.5745 0.3359 0.052 Uiso 1 calc R
H26B H 0.0863 0.6482 0.2958 0.052 Uiso 1 calc R
H26C H 0.081 0.6322 0.3846 0.052 Uiso 1 calc R
B9 B -0.0946(4) 0.7377(3) 0.7733(3) 0.0180(10) Uani 1 d .
H17 H -0.1843 0.7136 0.7719 0.022 Uiso 1 calc R
C28 C 0.5053(4) 0.8026(4) 0.5068(3) 0.0349(12) Uani 1 d .
H28A H 0.49 0.8259 0.5559 0.052 Uiso 1 calc R
H28B H 0.5616 0.8484 0.4906 0.052 Uiso 1 calc R
H28C H 0.5313 0.7481 0.5145 0.052 Uiso 1 calc R
C46 C -0.1370(4) 0.9911(3) 0.8545(3) 0.0278(10) Uani 1 d .
H46A H -0.0726 1.003 0.8973 0.042 Uiso 1 calc R
H46B H -0.1911 0.9372 0.862 0.042 Uiso 1 calc R
H46C H -0.1692 1.0429 0.8543 0.042 Uiso 1 calc R
C55 C 0.0816(3) 0.6727(3) 0.5739(2) 0.0184(9) Uani 1 d .
C11 C 0.6906(4) 0.6203(3) 0.3098(3) 0.0271(11) Uani 1 d .
C36 C -0.2004(4) 0.6820(3) 0.9601(3) 0.0353(12) Uani 1 d .
H36A H -0.2479 0.6419 0.988 0.053 Uiso 1 calc R
H36B H -0.2427 0.6881 0.9089 0.053 Uiso 1 calc R
H36C H -0.1716 0.7414 0.9908 0.053 Uiso 1 calc R
C35 C 0.0011(4) 0.6703(3) 0.9944(2) 0.0227(9) Uani 1 d .
C39 C 0.1792(4) 0.6127(3) 0.9993(3) 0.0351(12) Uani 1 d .
H39A H 0.1806 0.5667 1.0355 0.053 Uiso 1 calc R
H39B H 0.2183 0.6721 1.0274 0.053 Uiso 1 calc R
H39C H 0.2148 0.5993 0.9565 0.053 Uiso 1 calc R
C37 C -0.2129(4) 0.5195(3) 0.8318(3) 0.0280(10) Uani 1 d .
H37A H -0.194 0.4741 0.7986 0.042 Uiso 1 calc R
H37B H -0.2406 0.5619 0.7992 0.042 Uiso 1 calc R
H37C H -0.2694 0.4896 0.8589 0.042 Uiso 1 calc R
C51 C 0.1144(4) 0.7652(3) 0.5607(2) 0.0198(9) Uani 1 d .
C22 C 0.3235(4) 0.6949(3) 0.4266(2) 0.0201(9) Uani 1 d .
C7 C 0.4430(4) 1.0269(3) 0.1541(3) 0.0212(9) Uani 1 d .
H7A H 0.4256 1.0743 0.123 0.032 Uiso 1 calc R
H7B H 0.5046 1.0536 0.1978 0.032 Uiso 1 calc R
H7C H 0.3791 0.9977 0.1746 0.032 Uiso 1 calc R
C15 C 0.6201(4) 0.5867(3) 0.3616(2) 0.0204(9) Uani 1 d .
B8 B -0.0179(4) 0.6662(3) 0.7396(3) 0.0170(9) Uani 1 d .
H16 H -0.0563 0.594 0.7152 0.02 Uiso 1 calc R
C14 C 0.5362(4) 0.5108(3) 0.3194(3) 0.0214(9) Uani 1 d .
B2 B 0.5122(4) 0.6915(3) 0.1498(3) 0.0184(10) Uani 1 d D
C47 C 0.0765(4) 1.1033(3) 0.8065(3) 0.0258(10) Uani 1 d .
H47A H 0.1464 1.1094 0.7899 0.039 Uiso 1 calc R
H47B H 0.085 1.0908 0.8612 0.039 Uiso 1 calc R
H47C H 0.0536 1.1595 0.8014 0.039 Uiso 1 calc R
C24 C 0.3561(4) 0.8427(3) 0.4005(3) 0.0211(9) Uani 1 d .
B4 B 0.4985(4) 0.8417(3) 0.2613(3) 0.0161(9) Uani 1 d .
H8 H 0.5287 0.9149 0.2847 0.019 Uiso 1 calc R
C10 C 0.6678(4) 0.8417(3) 0.0276(3) 0.0256(10) Uani 1 d .
H10A H 0.6395 0.7849 -0.0072 0.038 Uiso 1 calc R
H10B H 0.713 0.8317 0.0761 0.038 Uiso 1 calc R
H10C H 0.7122 0.8866 0.0015 0.038 Uiso 1 calc R
C43 C -0.0131(4) 1.0003(3) 0.6757(3) 0.0185(9) Uani 1 d .
C44 C -0.1130(4) 0.9325(3) 0.6470(2) 0.0203(9) Uani 1 d .
C42 C -0.0077(3) 1.0279(3) 0.7561(3) 0.0190(9) Uani 1 d .
C45 C -0.1699(3) 0.9173(3) 0.7101(3) 0.0205(9) Uani 1 d .
B3 B 0.5854(4) 0.7802(3) 0.2280(3) 0.0169(9) Uani 1 d .
H7 H 0.6735 0.8119 0.2285 0.02 Uiso 1 calc R
C16 C 0.7936(4) 0.6931(4) 0.3320(4) 0.0461(15) Uani 1 d .
H16A H 0.7864 0.7372 0.3725 0.069 Uiso 1 calc R
H16B H 0.808 0.723 0.2858 0.069 Uiso 1 calc R
H16C H 0.8544 0.6672 0.3522 0.069 Uiso 1 calc R
C19 C 0.4508(4) 0.4500(3) 0.3533(3) 0.0279(10) Uani 1 d .
H19A H 0.384 0.4272 0.3129 0.042 Uiso 1 calc R
H19B H 0.4347 0.4839 0.3972 0.042 Uiso 1 calc R
H19C H 0.4781 0.3992 0.372 0.042 Uiso 1 calc R
C13 C 0.5553(4) 0.4977(3) 0.2423(3) 0.0275(11) Uani 1 d .
C56 C 0.0515(4) 0.8096(3) 0.5021(3) 0.0295(11) Uani 1 d .
H56A H 0.0626 0.7928 0.4497 0.044 Uiso 1 calc R
H56B H 0.0769 0.8752 0.515 0.044 Uiso 1 calc R
H56C H -0.0266 0.79 0.503 0.044 Uiso 1 calc R
C29 C 0.4079(5) 0.9421(3) 0.4065(3) 0.0367(13) Uani 1 d .
H29A H 0.3879 0.964 0.3559 0.055 Uiso 1 calc R
H29B H 0.4876 0.9532 0.4211 0.055 Uiso 1 calc R
H29C H 0.3818 0.974 0.4465 0.055 Uiso 1 calc R
C27 C 0.3290(4) 0.6111(3) 0.4654(3) 0.0334(12) Uani 1 d .
H27A H 0.2954 0.6112 0.5114 0.05 Uiso 1 calc R
H27B H 0.4056 0.6097 0.4818 0.05 Uiso 1 calc R
H27C H 0.2895 0.5577 0.4283 0.05 Uiso 1 calc R
C18 C 0.4909(5) 0.4225(4) 0.1804(3) 0.0457(16) Uani 1 d .
H18A H 0.4799 0.446 0.1296 0.068 Uiso 1 calc R
H18B H 0.4197 0.3966 0.1931 0.068 Uiso 1 calc R
H18C H 0.5309 0.3759 0.178 0.068 Uiso 1 calc R
B6 B -0.0583(4) 0.7465(3) 0.6817(3) 0.0156(9) Uani 1 d .
H14 H -0.1105 0.7384 0.6216 0.019 Uiso 1 calc R
C52 C 0.2239(4) 0.8033(3) 0.6047(3) 0.0201(9) Uani 1 d .
C49 C -0.1622(4) 0.8966(3) 0.5622(3) 0.0287(11) Uani 1 d .
H49A H -0.218 0.9276 0.5418 0.043 Uiso 1 calc R
H49B H -0.1958 0.8317 0.5582 0.043 Uiso 1 calc R
H49C H -0.1047 0.9072 0.5316 0.043 Uiso 1 calc R
B1 B 0.5511(4) 0.7682(3) 0.3206(3) 0.0168(9) Uani 1 d .
H5 H 0.6038 0.7811 0.3809 0.02 Uiso 1 calc R
C57 C 0.2928(4) 0.8957(3) 0.6022(3) 0.0309(11) Uani 1 d .
H57A H 0.3533 0.9116 0.648 0.046 Uiso 1 calc R
H57B H 0.248 0.9391 0.6026 0.046 Uiso 1 calc R
H57C H 0.3222 0.897 0.5543 0.046 Uiso 1 calc R
B10 B -0.0110(4) 0.8222(3) 0.8531(3) 0.0174(9) Uani 1 d D
C30 C 0.1710(4) 0.8381(4) 0.3092(3) 0.0355(12) Uani 1 d .
H30A H 0.1199 0.851 0.341 0.053 Uiso 1 calc R
H30B H 0.1304 0.7964 0.2627 0.053 Uiso 1 calc R
H30C H 0.2102 0.8944 0.293 0.053 Uiso 1 calc R
C12 C 0.6489(4) 0.5653(4) 0.2357(3) 0.0327(12) Uani 1 d .
C17 C 0.7037(5) 0.5702(5) 0.1666(4) 0.059(2) Uani 1 d .
H17A H 0.7539 0.5308 0.171 0.088 Uiso 1 calc R
H17B H 0.7448 0.6324 0.1657 0.088 Uiso 1 calc R
H17C H 0.6481 0.5504 0.1182 0.088 Uiso 1 calc R
H3 H 0.310(4) 0.714(3) 0.224(3) 0.037(4) Uiso 1 d .
H12 H 0.182(4) 0.776(3) 0.776(3) 0.037(4) Uiso 1 d .
H11 H 0.113(4) 0.863(3) 0.710(3) 0.037(4) Uiso 1 d .
H4 H 0.442(4) 0.623(3) 0.175(3) 0.037(4) Uiso 1 d .
H2 H 0.399(4) 0.628(3) 0.289(3) 0.037(4) Uiso 1 d .
H15 H 0.178(4) 0.655(3) 0.805(3) 0.037(4) Uiso 1 d .
H9 H 0.291(4) 0.835(3) 0.199(3) 0.037(4) Uiso 1 d .
H6 H 0.540(4) 0.664(3) 0.105(3) 0.037(4) Uiso 1 d .
H18 H -0.035(4) 0.857(3) 0.904(3) 0.037(4) Uiso 1 d .
H13 H 0.068(4) 0.882(3) 0.832(3) 0.037(4) Uiso 1 d .
H1 H 0.387(3) 0.733(3) 0.124(2) 0.037(4) Uiso 1 d D
H10 H 0.106(3) 0.768(3) 0.877(2) 0.037(4) Uiso 1 d D

loop_
_atom_site_aniso_label
_atom_site_aniso_U_11
_atom_site_aniso_U_22
_atom_site_aniso_U_33
_atom_site_aniso_U_23
_atom_site_aniso_U_13
_atom_site_aniso_U_12
Ir1 0.01381(8) 0.01435(8) 0.01119(8) 0.00313(6) 0.00363(6) 0.00389(6)
Ir2 0.01747(8) 0.01250(8) 0.01213(8) 0.00270(6) 0.00412(6) 0.00359(6)
Ru2 0.01421(15) 0.01030(15) 0.00875(15) 0.00268(11) 0.00196(11) 0.00418(12)
Ru3 0.01629(16) 0.01350(16) 0.01358(16) 0.00235(12) 0.00337(12) 0.00801(13)
Ru4 0.01803(16) 0.01051(15) 0.00901(15) 0.00226(12) 0.00236(12) 0.00571(12)
Ru1 0.01507(15) 0.01821(17) 0.01562(17) 0.00595(13) 0.00396(12) 0.00936(13)
C50 0.021(2) 0.029(3) 0.037(3) 0.005(2) 0.001(2) 0.011(2)
C9 0.031(3) 0.028(2) 0.016(2) -0.0013(19) 0.0081(19) 0.001(2)
C21 0.024(2) 0.024(2) 0.017(2) -0.0046(17) 0.0103(18) 0.0039(18)
C58 0.022(2) 0.040(3) 0.029(3) -0.006(2) 0.0051(19) 0.013(2)
C38 0.036(3) 0.022(2) 0.028(3) 0.007(2) 0.011(2) 0.012(2)
C8 0.019(2) 0.028(2) 0.019(2) 0.0052(18) 0.0012(17) 0.0069(18)
C5 0.023(2) 0.021(2) 0.018(2) 0.0052(17) 0.0093(17) 0.0054(18)
C32 0.020(2) 0.016(2) 0.019(2) 0.0054(17) 0.0070(17) 0.0001(17)
C23 0.025(2) 0.030(2) 0.011(2) -0.0007(17) 0.0079(17) 0.0104(19)
C40 0.066(4) 0.019(2) 0.019(2) 0.0011(19) 0.013(2) -0.003(2)
C4 0.022(2) 0.022(2) 0.012(2) 0.0048(17) 0.0051(16) 0.0043(17)
C60 0.031(3) 0.027(2) 0.022(2) -0.0085(19) 0.0015(19) 0.009(2)
C20 0.039(3) 0.034(3) 0.019(2) 0.009(2) -0.002(2) 0.014(2)
C48 0.034(3) 0.023(2) 0.026(3) 0.0116(19) 0.007(2) 0.014(2)
B7 0.023(2) 0.014(2) 0.013(2) 0.0033(18) 0.0005(18) 0.0078(19)
C25 0.028(2) 0.027(2) 0.018(2) 0.0057(18) 0.0111(18) 0.0196(19)
C34 0.025(2) 0.020(2) 0.017(2) 0.0104(18) 0.0016(17) 0.0007(18)
C31 0.029(2) 0.020(2) 0.020(2) 0.0058(18) 0.0125(18) 0.0042(18)
C6 0.020(2) 0.022(2) 0.021(2) 0.0037(18) 0.0039(17) 0.0022(18)
C59 0.035(3) 0.022(2) 0.025(2) 0.0060(19) 0.010(2) 0.014(2)
C1 0.020(2) 0.017(2) 0.017(2) 0.0072(16) 0.0075(16) 0.0038(17)
C3 0.018(2) 0.018(2) 0.013(2) 0.0082(16) 0.0043(16) 0.0042(16)
C41 0.025(2) 0.018(2) 0.021(2) 0.0039(17) 0.0066(18) 0.0140(18)
C33 0.022(2) 0.014(2) 0.018(2) 0.0101(17) 0.0058(17) 0.0036(17)
C2 0.019(2) 0.017(2) 0.015(2) 0.0076(16) 0.0068(16) 0.0052(16)
C53 0.023(2) 0.026(2) 0.013(2) 0.0002(17) 0.0078(17) 0.0112(18)
B5 0.019(2) 0.016(2) 0.012(2) 0.0024(17) 0.0048(17) 0.0070(18)
C54 0.028(2) 0.017(2) 0.017(2) 0.0021(17) 0.0098(17) 0.0131(18)
C26 0.032(3) 0.032(3) 0.038(3) -0.004(2) 0.018(2) -0.003(2)
B9 0.019(2) 0.019(2) 0.017(2) 0.0037(19) 0.0027(18) 0.0061(19)
C28 0.032(3) 0.052(3) 0.018(2) -0.005(2) 0.001(2) 0.012(2)
C46 0.030(3) 0.030(3) 0.030(3) 0.002(2) 0.011(2) 0.017(2)
C55 0.025(2) 0.021(2) 0.013(2) -0.0013(16) 0.0051(17) 0.0129(18)
C11 0.017(2) 0.031(3) 0.041(3) 0.019(2) 0.007(2) 0.0148(19)
C36 0.040(3) 0.031(3) 0.045(3) 0.009(2) 0.026(3) 0.015(2)
C35 0.034(3) 0.020(2) 0.012(2) 0.0051(17) 0.0067(18) 0.0001(19)
C39 0.025(3) 0.037(3) 0.037(3) 0.023(2) -0.005(2) -0.002(2)
C37 0.025(2) 0.027(2) 0.028(3) 0.005(2) 0.0030(19) -0.0024(19)
C51 0.029(2) 0.024(2) 0.014(2) 0.0042(17) 0.0101(18) 0.0159(19)
C22 0.033(2) 0.019(2) 0.017(2) 0.0074(17) 0.0135(18) 0.0141(19)
C7 0.024(2) 0.019(2) 0.021(2) 0.0034(18) 0.0050(18) 0.0054(18)
C15 0.025(2) 0.022(2) 0.018(2) 0.0091(18) 0.0029(17) 0.0121(18)
B8 0.022(2) 0.015(2) 0.016(2) 0.0017(18) 0.0035(18) 0.0079(19)
C14 0.025(2) 0.019(2) 0.026(2) 0.0067(18) 0.0050(18) 0.0138(18)
B2 0.019(2) 0.023(3) 0.015(2) 0.0012(19) 0.0033(18) 0.009(2)
C47 0.028(2) 0.020(2) 0.030(3) 0.0003(19) 0.001(2) 0.0128(19)
C24 0.034(2) 0.015(2) 0.019(2) 0.0015(17) 0.0142(19) 0.0087(18)
B4 0.016(2) 0.015(2) 0.016(2) 0.0033(18) 0.0038(18) 0.0011(18)
C10 0.025(2) 0.029(3) 0.027(3) 0.006(2) 0.014(2) 0.010(2)
C43 0.026(2) 0.014(2) 0.022(2) 0.0056(17) 0.0080(18) 0.0137(17)
C44 0.027(2) 0.021(2) 0.017(2) 0.0054(17) 0.0034(18) 0.0155(19)
C42 0.021(2) 0.016(2) 0.024(2) 0.0064(17) 0.0042(17) 0.0126(17)
C45 0.019(2) 0.023(2) 0.025(2) 0.0052(18) 0.0029(17) 0.0147(18)
B3 0.016(2) 0.020(2) 0.016(2) 0.0048(19) 0.0048(18) 0.0065(19)
C16 0.021(3) 0.052(4) 0.066(4) 0.034(3) 0.002(3) 0.010(2)
C19 0.028(2) 0.024(2) 0.033(3) 0.013(2) 0.004(2) 0.008(2)
C13 0.037(3) 0.029(3) 0.026(3) 0.007(2) 0.005(2) 0.028(2)
C56 0.051(3) 0.030(3) 0.015(2) 0.0066(19) 0.007(2) 0.023(2)
C29 0.059(4) 0.018(2) 0.037(3) -0.001(2) 0.025(3) 0.007(2)
C27 0.052(3) 0.037(3) 0.027(3) 0.020(2) 0.022(2) 0.027(3)
C18 0.071(4) 0.041(3) 0.029(3) -0.011(2) -0.010(3) 0.042(3)
B6 0.019(2) 0.017(2) 0.013(2) 0.0001(18) 0.0026(18) 0.0096(19)
C52 0.028(2) 0.018(2) 0.020(2) 0.0030(17) 0.0117(18) 0.0095(18)
C49 0.036(3) 0.030(3) 0.022(2) 0.006(2) -0.003(2) 0.017(2)
B1 0.016(2) 0.022(2) 0.014(2) 0.0025(18) 0.0023(17) 0.0071(19)
C57 0.039(3) 0.026(3) 0.035(3) 0.008(2) 0.025(2) 0.007(2)
B10 0.015(2) 0.018(2) 0.019(2) 0.0006(19) 0.0031(18) 0.0049(18)
C30 0.045(3) 0.052(3) 0.028(3) 0.017(2) 0.018(2) 0.035(3)
C12 0.035(3) 0.051(3) 0.029(3) 0.018(2) 0.015(2) 0.034(3)
C17 0.064(4) 0.099(5) 0.051(4) 0.042(4) 0.037(3) 0.068(4)

loop_
_atom_type_symbol
_atom_type_description
_atom_type_scat_dispersion_real
_atom_type_scat_dispersion_imag
_atom_type_scat_source
C C 0.0033 0.0016 'International Tables Vol C Tables 4.2.6.8 and 6.1.1.4'
H H 0 0 'International Tables Vol C Tables 4.2.6.8 and 6.1.1.4'
B B 0.0013 0.0007 'International Tables Vol C Tables 4.2.6.8 and 6.1.1.4'
Ru Ru -1.2594 0.8363 'International Tables Vol C Tables 4.2.6.8 and 6.1.1.4'
Ir Ir -1.4442 7.9887 'International Tables Vol C Tables 4.2.6.8 and 6.1.1.4'

loop_
_geom_angle_atom_site_label_1
_geom_angle_atom_site_label_2
_geom_angle_atom_site_label_3
_geom_angle
B5 Ir1 B2 94.37(18)
B5 Ir1 B4 49.58(17)
B2 Ir1 B4 86.08(18)
B5 Ir1 B3 86.32(17)
B2 Ir1 B3 48.95(18)
B4 Ir1 B3 47.11(17)
B5 Ir1 C1 128.96(16)
B2 Ir1 C1 126.94(17)
B4 Ir1 C1 99.46(16)
B3 Ir1 C1 98.90(16)
B5 Ir1 C2 100.58(16)
B2 Ir1 C2 163.80(17)
B4 Ir1 C2 98.82(16)
B3 Ir1 C2 125.43(16)
C1 Ir1 C2 37.15(14)
B5 Ir1 C3 103.09(16)
B2 Ir1 C3 144.20(17)
B4 Ir1 C3 128.86(16)
B3 Ir1 C3 160.87(17)
C1 Ir1 C3 62.19(15)
C2 Ir1 C3 37.02(15)
B5 Ir1 C4 134.81(16)
B2 Ir1 C4 111.02(17)
B4 Ir1 C4 159.94(16)
B3 Ir1 C4 138.53(16)
C1 Ir1 C4 62.17(15)
C2 Ir1 C4 61.88(15)
C3 Ir1 C4 37.22(15)
B5 Ir1 C5 162.17(16)
B2 Ir1 C5 103.46(17)
B4 Ir1 C5 131.15(16)
B3 Ir1 C5 105.60(16)
C1 Ir1 C5 37.33(15)
C2 Ir1 C5 61.76(15)
C3 Ir1 C5 61.76(15)
C4 Ir1 C5 36.77(15)
B5 Ir1 H1 59.8(10)
B2 Ir1 H1 58.4(10)
B4 Ir1 H1 95.8(16)
B3 Ir1 H1 94.7(16)
C1 Ir1 H1 164.1(17)
C2 Ir1 H1 135.6(12)
C3 Ir1 H1 104.4(16)
C4 Ir1 H1 102.1(17)
C5 Ir1 H1 130.3(13)
B7 Ir2 B10 95.02(18)
B7 Ir2 B9 86.70(17)
B10 Ir2 B9 49.58(18)
B7 Ir2 B8 49.30(17)
B10 Ir2 B8 86.61(18)
B9 Ir2 B8 47.33(17)
B7 Ir2 C32 127.49(17)
B10 Ir2 C32 128.10(17)
B9 Ir2 C32 99.21(17)
B8 Ir2 C32 99.24(17)
B7 Ir2 C34 106.09(17)
B10 Ir2 C34 139.40(18)
B9 Ir2 C34 161.30(17)
B8 Ir2 C34 133.30(17)
C32 Ir2 C34 62.23(15)
B7 Ir2 C35 139.03(17)
B10 Ir2 C35 106.74(17)
B9 Ir2 C35 133.74(17)
B8 Ir2 C35 161.19(17)
C32 Ir2 C35 62.15(16)
C34 Ir2 C35 37.54(16)
B7 Ir2 C33 101.25(16)
B10 Ir2 C33 163.52(17)
B9 Ir2 C33 128.29(17)
B8 Ir2 C33 101.97(16)
C32 Ir2 C33 37.15(15)
C34 Ir2 C33 36.91(15)
C35 Ir2 C33 61.94(16)
B7 Ir2 C31 162.92(17)
B10 Ir2 C31 101.86(17)
B9 Ir2 C31 102.25(17)
B8 Ir2 C31 128.62(17)
C32 Ir2 C31 37.27(15)
C34 Ir2 C31 62.04(16)
C35 Ir2 C31 36.82(16)
C33 Ir2 C31 61.78(15)
B7 Ir2 H10 58.8(10)
B10 Ir2 H10 59.4(10)
B9 Ir2 H10 95.4(16)
B8 Ir2 H10 94.8(16)
C32 Ir2 H10 164.3(17)
C34 Ir2 H10 102.9(16)
C35 Ir2 H10 103.3(16)
C33 Ir2 H10 132.5(13)
C31 Ir2 H10 133.2(13)
B5 Ru2 B1 90.48(18)
B5 Ru2 C24 103.56(17)
B1 Ru2 C24 105.38(17)
B5 Ru2 C25 93.37(16)
B1 Ru2 C25 142.10(18)
C24 Ru2 C25 37.28(17)
B5 Ru2 C23 139.78(17)
B1 Ru2 C23 91.56(17)
C24 Ru2 C23 37.75(16)
C25 Ru2 C23 62.27(16)
B5 Ru2 C21 118.38(17)
B1 Ru2 C21 149.94(17)
C24 Ru2 C21 62.00(16)
C25 Ru2 C21 37.19(16)
C23 Ru2 C21 61.38(16)
B5 Ru2 B4 48.63(17)
B1 Ru2 B4 46.24(17)
C24 Ru2 B4 94.69(16)
C25 Ru2 B4 114.82(17)
C23 Ru2 B4 110.43(17)
C21 Ru2 B4 152.00(16)
B5 Ru2 C22 153.37(16)
B1 Ru2 C22 114.12(17)
C24 Ru2 C22 61.54(15)
C25 Ru2 C22 61.12(15)
C23 Ru2 C22 36.48(16)
C21 Ru2 C22 35.99(16)
B4 Ru2 C22 146.58(17)
B5 Ru2 Ru1 91.76(12)
B1 Ru2 Ru1 45.11(13)
C24 Ru2 Ru1 147.47(12)
C25 Ru2 Ru1 171.01(12)
C23 Ru2 Ru1 117.18(11)
C21 Ru2 Ru1 133.95(11)
B4 Ru2 Ru1 74.04(12)
C22 Ru2 Ru1 112.59(10)
B5 Ru2 H3 40.7(18)
B1 Ru2 H3 110.8(18)
C24 Ru2 H3 126.9(18)
C25 Ru2 H3 96.1(18)
C23 Ru2 H3 157.3(18)
C21 Ru2 H3 97.6(18)
B4 Ru2 H3 84.0(18)
C22 Ru2 H3 128.7(18)
Ru1 Ru2 H3 83.0(18)
B5 Ru2 H2 106.2(16)
B1 Ru2 H2 76.4(16)
C24 Ru2 H2 150.2(16)
C25 Ru2 H2 137.4(16)
C23 Ru2 H2 113.3(16)
C21 Ru2 H2 101.3(16)
B4 Ru2 H2 106.3(16)
C22 Ru2 H2 90.1(16)
Ru1 Ru2 H2 33.6(16)
H3 Ru2 H2 77(2)
B6 Ru3 B10 90.88(18)
B6 Ru3 C41 136.39(17)
B10 Ru3 C41 93.29(17)
B6 Ru3 C45 100.37(17)
B10 Ru3 C45 109.92(17)
C41 Ru3 C45 38.14(16)
B6 Ru3 C44 92.66(17)
B10 Ru3 C44 147.28(17)
C41 Ru3 C44 62.61(15)
C45 Ru3 C44 37.55(16)
B6 Ru3 C42 153.74(16)
B10 Ru3 C42 113.15(17)
C41 Ru3 C42 37.22(16)
C45 Ru3 C42 62.54(16)
C44 Ru3 C42 61.47(15)
B6 Ru3 B9 46.61(17)
B10 Ru3 B9 48.64(18)
C41 Ru3 B9 110.65(17)
C45 Ru3 B9 95.63(17)
C44 Ru3 B9 116.62(17)
C42 Ru3 B9 147.27(16)
B6 Ru3 C43 119.08(16)
B10 Ru3 C43 149.52(17)
C41 Ru3 C43 61.81(15)
C45 Ru3 C43 62.11(16)
C44 Ru3 C43 36.65(16)
C42 Ru3 C43 36.37(15)
B9 Ru3 C43 153.26(16)
B6 Ru3 Ru4 45.70(12)
B10 Ru3 Ru4 91.90(13)
C41 Ru3 Ru4 174.34(11)
C45 Ru3 Ru4 141.02(12)
C44 Ru3 Ru4 113.44(11)
C42 Ru3 Ru4 137.85(11)
B9 Ru3 Ru4 74.57(12)
C43 Ru3 Ru4 112.54(10)
B6 Ru3 H11 73.7(15)
B10 Ru3 H11 105.3(15)
C41 Ru3 H11 145.1(15)
C45 Ru3 H11 144.4(15)
C44 Ru3 H11 106.9(15)
C42 Ru3 H11 107.9(15)
B9 Ru3 H11 103.8(15)
C43 Ru3 H11 89.6(15)
Ru4 Ru3 H11 30.3(15)
B6 Ru3 H13 110.9(17)
B10 Ru3 H13 38.1(17)
C41 Ru3 H13 98.4(17)
C45 Ru3 H13 132.5(17)
C44 Ru3 H13 156.4(17)
C42 Ru3 H13 95.0(17)
B9 Ru3 H13 82.1(17)
C43 Ru3 H13 123.5(17)
Ru4 Ru3 H13 84.3(17)
H11 Ru3 H13 80(2)
B7 Ru4 B6 90.74(18)
B7 Ru4 C55 119.89(17)
B6 Ru4 C55 93.01(16)
B7 Ru4 C54 93.66(16)
B6 Ru4 C54 122.54(17)
C55 Ru4 C54 37.80(15)
B7 Ru4 C51 155.66(16)
B6 Ru4 C51 98.26(17)
C55 Ru4 C51 37.49(15)
C54 Ru4 C51 62.44(15)
B7 Ru4 C53 102.50(17)
B6 Ru4 C53 155.46(16)
C55 Ru4 C53 62.50(15)
C54 Ru4 C53 37.16(16)
C51 Ru4 C53 61.86(15)
B7 Ru4 C52 136.97(17)
B6 Ru4 C52 132.08(17)
C55 Ru4 C52 62.77(16)
C54 Ru4 C52 62.32(15)
C51 Ru4 C52 37.33(16)
C53 Ru4 C52 36.89(15)
B7 Ru4 B8 48.48(18)
B6 Ru4 B8 46.72(17)
C55 Ru4 B8 97.39(17)
C54 Ru4 B8 100.41(16)
C51 Ru4 B8 127.22(17)
C53 Ru4 B8 132.81(16)
C52 Ru4 B8 159.89(16)
B7 Ru4 Ru3 91.79(13)
B6 Ru4 Ru3 45.27(12)
C55 Ru4 Ru3 129.79(11)
C54 Ru4 Ru3 166.77(12)
C51 Ru4 Ru3 110.61(10)
C53 Ru4 Ru3 151.83(11)
C52 Ru4 Ru3 119.94(10)
B8 Ru4 Ru3 74.43(11)
B7 Ru4 H12 40.6(18)
B6 Ru4 H12 112.4(18)
C55 Ru4 H12 144.9(18)
C54 Ru4 H12 107.2(18)
C51 Ru4 H12 146.9(19)
C53 Ru4 H12 90.6(18)
C52 Ru4 H12 109.6(18)
B8 Ru4 H12 84.5(18)
Ru3 Ru4 H12 84.6(18)
B7 Ru4 H11 107.3(18)
B6 Ru4 H11 78.2(18)
C55 Ru4 H11 132.1(18)
C54 Ru4 H11 150.8(18)
C51 Ru4 H11 96.7(18)
C53 Ru4 H11 116.3(18)
C52 Ru4 H11 88.7(18)
B8 Ru4 H11 108.6(18)
Ru3 Ru4 H11 35.6(18)
H12 Ru4 H11 79(2)
B1 Ru1 B2 90.75(18)
B1 Ru1 C11 96.14(18)
B2 Ru1 C11 115.21(18)
B1 Ru1 C12 129.6(2)
B2 Ru1 C12 93.86(18)
C11 Ru1 C12 37.91(19)
B1 Ru1 C15 94.29(17)
B2 Ru1 C15 152.61(17)
C11 Ru1 C15 37.49(16)
C12 Ru1 C15 62.52(17)
B1 Ru1 C13 155.36(17)
B2 Ru1 C13 108.49(18)
C11 Ru1 C13 62.12(18)
C12 Ru1 C13 36.83(19)
C15 Ru1 C13 61.56(16)
B1 Ru1 C14 124.83(17)
B2 Ru1 C14 144.18(17)
C11 Ru1 C14 62.10(16)
C12 Ru1 C14 61.67(17)
C15 Ru1 C14 36.97(16)
C13 Ru1 C14 36.42(16)
B1 Ru1 B3 46.96(17)
B2 Ru1 B3 48.13(18)
C11 Ru1 B3 96.52(17)
C12 Ru1 B3 105.89(18)
C15 Ru1 B3 121.82(17)
C13 Ru1 B3 140.55(17)
C14 Ru1 B3 157.79(16)
B1 Ru1 Ru2 45.80(12)
B2 Ru1 Ru2 91.76(13)
C11 Ru1 Ru2 135.13(14)
C12 Ru1 Ru2 172.84(14)
C15 Ru1 Ru2 110.90(11)
C13 Ru1 Ru2 144.10(13)
C14 Ru1 Ru2 115.21(11)
B3 Ru1 Ru2 74.76(12)
B1 Ru1 H4 111.8(17)
B2 Ru1 H4 39.5(18)
C11 Ru1 H4 139.2(18)
C12 Ru1 H4 102.8(18)
C15 Ru1 H4 152.9(18)
C13 Ru1 H4 92.7(17)
C14 Ru1 H4 116.6(18)
B3 Ru1 H4 83.1(18)
Ru2 Ru1 H4 84.3(18)
B1 Ru1 H2 78.5(16)
B2 Ru1 H2 106.6(16)
C11 Ru1 H2 138.0(16)
C12 Ru1 H2 145.6(16)
C15 Ru1 H2 100.8(16)
C13 Ru1 H2 109.2(16)
C14 Ru1 H2 86.7(16)
B3 Ru1 H2 108.4(16)
Ru2 Ru1 H2 35.2(16)
H4 Ru1 H2 79(2)
C45 C50 H50A 109.5
C45 C50 H50B 109.5
H50A C50 H50B 109.5
C45 C50 H50C 109.5
H50A C50 H50C 109.5
H50B C50 H50C 109.5
C4 C9 H9A 109.5
C4 C9 H9B 109.5
H9A C9 H9B 109.5
C4 C9 H9C 109.5
H9A C9 H9C 109.5
H9B C9 H9C 109.5
C22 C21 C25 107.9(4)
C22 C21 C26 126.0(4)
C25 C21 C26 125.5(4)
C22 C21 Ru2 73.5(2)
C25 C21 Ru2 69.3(2)
C26 C21 Ru2 129.3(3)
C53 C58 H58A 109.5
C53 C58 H58B 109.5
H58A C58 H58B 109.5
C53 C58 H58C 109.5
H58A C58 H58C 109.5
H58B C58 H58C 109.5
C33 C38 H38A 109.5
C33 C38 H38B 109.5
H38A C38 H38B 109.5
C33 C38 H38C 109.5
H38A C38 H38C 109.5
H38B C38 H38C 109.5
C3 C8 H8A 109.5
C3 C8 H8B 109.5
H8A C8 H8B 109.5
C3 C8 H8C 109.5
H8A C8 H8C 109.5
H8B C8 H8C 109.5
C4 C5 C1 108.2(4)
C4 C5 C10 125.9(4)
C1 C5 C10 125.9(4)
C4 C5 Ir1 71.4(2)
C1 C5 Ir1 70.5(2)
C10 C5 Ir1 124.3(3)
C33 C32 C31 107.9(4)
C33 C32 C37 126.2(4)
C31 C32 C37 125.8(4)
C33 C32 Ir2 72.2(2)
C31 C32 Ir2 72.3(2)
C37 C32 Ir2 124.3(3)
C22 C23 C24 106.8(4)
C22 C23 C28 126.0(4)
C24 C23 C28 126.5(4)
C22 C23 Ru2 73.4(2)
C24 C23 Ru2 68.9(2)
C28 C23 Ru2 130.2(3)
C35 C40 H40A 109.5
C35 C40 H40B 109.5
H40A C40 H40B 109.5
C35 C40 H40C 109.5
H40A C40 H40C 109.5
H40B C40 H40C 109.5
C5 C4 C3 108.0(4)
C5 C4 C9 126.0(4)
C3 C4 C9 125.9(4)
C5 C4 Ir1 71.9(2)
C3 C4 Ir1 71.1(2)
C9 C4 Ir1 125.1(3)
C55 C60 H60A 109.5
C55 C60 H60B 109.5
H60A C60 H60B 109.5
C55 C60 H60C 109.5
H60A C60 H60C 109.5
H60B C60 H60C 109.5
C15 C20 H20A 109.5
C15 C20 H20B 109.5
H20A C20 H20B 109.5
C15 C20 H20C 109.5
H20A C20 H20C 109.5
H20B C20 H20C 109.5
C43 C48 H48A 109.5
C43 C48 H48B 109.5
H48A C48 H48B 109.5
C43 C48 H48C 109.5
H48A C48 H48C 109.5
H48B C48 H48C 109.5
B8 B7 Ir2 68.0(2)
B8 B7 Ru4 70.0(2)
Ir2 B7 Ru4 124.2(2)
B8 B7 H12 112(2)
Ir2 B7 H12 121(2)
Ru4 B7 H12 49(2)
B8 B7 H15 131(3)
Ir2 B7 H15 117(3)
Ru4 B7 H15 118(3)
H12 B7 H15 106(4)
C24 C25 C21 108.4(4)
C24 C25 C30 125.5(4)
C21 C25 C30 125.8(4)
C24 C25 Ru2 71.0(2)
C21 C25 Ru2 73.5(2)
C30 C25 Ru2 126.3(3)
C33 C34 C35 107.8(4)
C33 C34 C39 125.0(4)
C35 C34 C39 127.0(4)
C33 C34 Ir2 72.1(2)
C35 C34 Ir2 71.5(2)
C39 C34 Ir2 125.0(3)
C35 C31 C32 108.0(4)
C35 C31 C36 125.9(4)
C32 C31 C36 126.1(4)
C35 C31 Ir2 71.1(2)
C32 C31 Ir2 70.4(2)
C36 C31 Ir2 125.6(3)
C1 C6 H6A 109.5
C1 C6 H6B 109.5
H6A C6 H6B 109.5
C1 C6 H6C 109.5
H6A C6 H6C 109.5
H6B C6 H6C 109.5
C54 C59 H59A 109.5
C54 C59 H59B 109.5
H59A C59 H59B 109.5
C54 C59 H59C 109.5
H59A C59 H59C 109.5
H59B C59 H59C 109.5
C2 C1 C5 107.5(4)
C2 C1 C6 124.8(4)
C5 C1 C6 127.6(4)
C2 C1 Ir1 71.7(2)
C5 C1 Ir1 72.2(2)
C6 C1 Ir1 125.0(3)
C2 C3 C4 107.8(3)
C2 C3 C8 125.0(4)
C4 C3 C8 127.0(4)
C2 C3 Ir1 71.4(2)
C4 C3 Ir1 71.6(2)
C8 C3 Ir1 126.7(3)
C42 C41 C45 108.3(4)
C42 C41 C46 125.3(4)
C45 C41 C46 125.8(4)
C42 C41 Ru3 74.2(2)
C45 C41 Ru3 70.9(2)
C46 C41 Ru3 127.6(3)
C34 C33 C32 108.3(4)
C34 C33 C38 126.1(4)
C32 C33 C38 125.6(4)
C34 C33 Ir2 70.9(2)
C32 C33 Ir2 70.7(2)
C38 C33 Ir2 124.9(3)
C3 C2 C1 108.6(4)
C3 C2 C7 125.6(4)
C1 C2 C7 125.8(4)
C3 C2 Ir1 71.6(2)
C1 C2 Ir1 71.2(2)
C7 C2 Ir1 124.1(3)
C54 C53 C52 108.5(4)
C54 C53 C58 124.4(4)
C52 C53 C58 127.0(4)
C54 C53 Ru4 70.1(2)
C52 C53 Ru4 71.6(2)
C58 C53 Ru4 125.2(3)
B4 B5 Ru2 70.6(2)
B4 B5 Ir1 67.7(2)
Ru2 B5 Ir1 125.1(2)
B4 B5 H3 112(2)
Ru2 B5 H3 50(2)
Ir1 B5 H3 119(2)
B4 B5 H9 129(3)
Ru2 B5 H9 115(3)
Ir1 B5 H9 119(3)
H3 B5 H9 106(3)
C53 C54 C55 108.1(4)
C53 C54 C59 126.1(4)
C55 C54 C59 125.6(4)
C53 C54 Ru4 72.7(2)
C55 C54 Ru4 70.8(2)
C59 C54 Ru4 126.5(3)
C21 C26 H26A 109.5
C21 C26 H26B 109.5
H26A C26 H26B 109.5
C21 C26 H26C 109.5
H26A C26 H26C 109.5
H26B C26 H26C 109.5
B6 B9 B8 59.7(3)
B6 B9 B10 116.2(3)
B8 B9 B10 111.6(3)
B6 B9 Ir2 120.2(3)
B8 B9 Ir2 66.4(2)
B10 B9 Ir2 62.6(2)
B6 B9 Ru3 62.1(2)
B8 B9 Ru3 105.1(3)
B10 B9 Ru3 61.3(2)
Ir2 B9 Ru3 113.2(2)
B6 B9 H17 115.6
B8 B9 H17 122.4
B10 B9 H17 118.3
Ir2 B9 H17 113.8
Ru3 B9 H17 122.8
C23 C28 H28A 109.5
C23 C28 H28B 109.5
H28A C28 H28B 109.5
C23 C28 H28C 109.5
H28A C28 H28C 109.5
H28B C28 H28C 109.5
C41 C46 H46A 109.5
C41 C46 H46B 109.5
H46A C46 H46B 109.5
C41 C46 H46C 109.5
H46A C46 H46C 109.5
H46B C46 H46C 109.5
C51 C55 C54 107.4(4)
C51 C55 C60 125.3(4)
C54 C55 C60 127.0(4)
C51 C55 Ru4 72.2(2)
C54 C55 Ru4 71.4(2)
C60 C55 Ru4 125.6(3)
C15 C11 C12 107.5(4)
C15 C11 C16 125.5(5)
C12 C11 C16 126.7(5)
C15 C11 Ru1 72.6(2)
C12 C11 Ru1 71.2(2)
C16 C11 Ru1 126.1(3)
C31 C36 H36A 109.5
C31 C36 H36B 109.5
H36A C36 H36B 109.5
C31 C36 H36C 109.5
H36A C36 H36C 109.5
H36B C36 H36C 109.5
C31 C35 C34 108.0(4)
C31 C35 C40 124.7(4)
C34 C35 C40 127.1(4)
C31 C35 Ir2 72.1(2)
C34 C35 Ir2 71.0(2)
C40 C35 Ir2 126.4(3)
C34 C39 H39A 109.5
C34 C39 H39B 109.5
H39A C39 H39B 109.5
C34 C39 H39C 109.5
H39A C39 H39C 109.5
H39B C39 H39C 109.5
C32 C37 H37A 109.5
C32 C37 H37B 109.5
H37A C37 H37B 109.5
C32 C37 H37C 109.5
H37A C37 H37C 109.5
H37B C37 H37C 109.5
C55 C51 C52 108.5(4)
C55 C51 C56 125.0(4)
C52 C51 C56 126.0(4)
C55 C51 Ru4 70.3(2)
C52 C51 Ru4 72.0(2)
C56 C51 Ru4 130.2(3)
C21 C22 C23 108.8(4)
C21 C22 C27 124.5(4)
C23 C22 C27 126.4(4)
C21 C22 Ru2 70.5(2)
C23 C22 Ru2 70.1(2)
C27 C22 Ru2 130.6(3)
C2 C7 H7A 109.5
C2 C7 H7B 109.5
H7A C7 H7B 109.5
C2 C7 H7C 109.5
H7A C7 H7C 109.5
H7B C7 H7C 109.5
C11 C15 C14 107.9(4)
C11 C15 C20 125.6(4)
C14 C15 C20 125.9(4)
C11 C15 Ru1 69.9(2)
C14 C15 Ru1 73.0(2)
C20 C15 Ru1 129.8(3)
B6 B8 B9 59.4(3)
B6 B8 B7 116.9(3)
B9 B8 B7 112.1(3)
B6 B8 Ir2 119.9(3)
B9 B8 Ir2 66.3(2)
B7 B8 Ir2 62.7(2)
B6 B8 Ru4 62.8(2)
B9 B8 Ru4 105.9(3)
B7 B8 Ru4 61.6(2)
Ir2 B8 Ru4 113.6(2)
B6 B8 H16 115.4
B9 B8 H16 122.2
B7 B8 H16 117.8
Ir2 B8 H16 114
Ru4 B8 H16 122.1
C13 C14 C15 108.0(4)
C13 C14 C19 125.9(4)
C15 C14 C19 125.8(4)
C13 C14 Ru1 71.6(2)
C15 C14 Ru1 70.1(2)
C19 C14 Ru1 129.0(3)
B3 B2 Ru1 70.0(2)
B3 B2 Ir1 67.7(2)
Ru1 B2 Ir1 123.8(2)
B3 B2 H4 112(2)
Ru1 B2 H4 50(2)
Ir1 B2 H4 120(2)
B3 B2 H6 130(3)
Ru1 B2 H6 120(3)
Ir1 B2 H6 115(3)
H4 B2 H6 108(4)
C42 C47 H47A 109.5
C42 C47 H47B 109.5
H47A C47 H47B 109.5
C42 C47 H47C 109.5
H47A C47 H47C 109.5
H47B C47 H47C 109.5
C25 C24 C23 108.1(4)
C25 C24 C29 126.8(4)
C23 C24 C29 124.8(4)
C25 C24 Ru2 71.7(2)
C23 C24 Ru2 73.3(2)
C29 C24 Ru2 124.7(3)
B1 B4 B3 60.0(3)
B1 B4 B5 116.2(3)
B3 B4 B5 111.6(3)
B1 B4 Ir1 120.8(3)
B3 B4 Ir1 66.5(2)
B5 B4 Ir1 62.7(2)
B1 B4 Ru2 62.7(2)
B3 B4 Ru2 105.9(3)
B5 B4 Ru2 60.72(19)
Ir1 B4 Ru2 113.4(2)
B1 B4 H8 115.1
B3 B4 H8 122
B5 B4 H8 118.7
Ir1 B4 H8 113.6
Ru2 B4 H8 122.6
C5 C10 H10A 109.5
C5 C10 H10B 109.5
H10A C10 H10B 109.5
C5 C10 H10C 109.5
H10A C10 H10C 109.5
H10B C10 H10C 109.5
C42 C43 C44 108.2(4)
C42 C43 C48 124.2(4)
C44 C43 C48 127.4(4)
C42 C43 Ru3 71.1(2)
C44 C43 Ru3 70.1(2)
C48 C43 Ru3 128.4(3)
C43 C44 C45 108.2(4)
C43 C44 C49 126.2(4)
C45 C44 C49 124.5(4)
C43 C44 Ru3 73.3(2)
C45 C44 Ru3 69.3(2)
C49 C44 Ru3 132.5(3)
C43 C42 C41 108.0(4)
C43 C42 C47 126.1(4)
C41 C42 C47 125.6(4)
C43 C42 Ru3 72.6(2)
C41 C42 Ru3 68.6(2)
C47 C42 Ru3 129.1(3)
C44 C45 C41 107.4(4)
C44 C45 C50 125.2(4)
C41 C45 C50 127.2(4)
C44 C45 Ru3 73.2(2)
C41 C45 Ru3 70.9(2)
C50 C45 Ru3 125.7(3)
B1 B3 B4 59.4(3)
B1 B3 B2 116.6(3)
B4 B3 B2 112.4(3)
B1 B3 Ir1 120.0(3)
B4 B3 Ir1 66.4(2)
B2 B3 Ir1 63.4(2)
B1 B3 Ru1 61.9(2)
B4 B3 Ru1 105.3(3)
B2 B3 Ru1 61.9(2)
Ir1 B3 Ru1 114.3(2)
B1 B3 H7 115.9
B4 B3 H7 122.3
B2 B3 H7 117.4
Ir1 B3 H7 113.3
Ru1 B3 H7 122.4
C11 C16 H16A 109.5
C11 C16 H16B 109.5
H16A C16 H16B 109.5
C11 C16 H16C 109.5
H16A C16 H16C 109.5
H16B C16 H16C 109.5
C14 C19 H19A 109.5
C14 C19 H19B 109.5
H19A C19 H19B 109.5
C14 C19 H19C 109.5
H19A C19 H19C 109.5
H19B C19 H19C 109.5
C12 C13 C14 108.3(4)
C12 C13 C18 126.0(5)
C14 C13 C18 125.6(5)
C12 C13 Ru1 69.2(3)
C14 C13 Ru1 72.0(2)
C18 C13 Ru1 126.8(3)
C51 C56 H56A 109.5
C51 C56 H56B 109.5
H56A C56 H56B 109.5
C51 C56 H56C 109.5
H56A C56 H56C 109.5
H56B C56 H56C 109.5
C24 C29 H29A 109.5
C24 C29 H29B 109.5
H29A C29 H29B 109.5
C24 C29 H29C 109.5
H29A C29 H29C 109.5
H29B C29 H29C 109.5
C22 C27 H27A 109.5
C22 C27 H27B 109.5
H27A C27 H27B 109.5
C22 C27 H27C 109.5
H27A C27 H27C 109.5
H27B C27 H27C 109.5
C13 C18 H18A 109.5
C13 C18 H18B 109.5
H18A C18 H18B 109.5
C13 C18 H18C 109.5
H18A C18 H18C 109.5
H18B C18 H18C 109.5
B9 B6 B8 61.0(3)
B9 B6 Ru3 71.3(2)
B8 B6 Ru3 112.6(3)
B9 B6 Ru4 112.6(3)
B8 B6 Ru4 70.5(2)
Ru3 B6 Ru4 89.04(18)
B9 B6 H14 130.6
B8 B6 H14 131
Ru3 B6 H14 115.8
Ru4 B6 H14 116.3
C53 C52 C51 107.4(4)
C53 C52 C57 126.2(4)
C51 C52 C57 126.0(4)
C53 C52 Ru4 71.5(2)
C51 C52 Ru4 70.7(2)
C57 C52 Ru4 128.7(3)
C44 C49 H49A 109.5
C44 C49 H49B 109.5
H49A C49 H49B 109.5
C44 C49 H49C 109.5
H49A C49 H49C 109.5
H49B C49 H49C 109.5
B4 B1 B3 60.6(3)
B4 B1 Ru1 112.9(3)
B3 B1 Ru1 71.2(2)
B4 B1 Ru2 71.1(2)
B3 B1 Ru2 112.3(3)
Ru1 B1 Ru2 89.09(18)
B4 B1 H5 130.8
B3 B1 H5 131
Ru1 B1 H5 115.8
Ru2 B1 H5 116.1
C52 C57 H57A 109.5
C52 C57 H57B 109.5
H57A C57 H57B 109.5
C52 C57 H57C 109.5
H57A C57 H57C 109.5
H57B C57 H57C 109.5
B9 B10 Ir2 67.8(2)
B9 B10 Ru3 70.1(2)
Ir2 B10 Ru3 124.0(2)
B9 B10 H18 130(3)
Ir2 B10 H18 115(3)
Ru3 B10 H18 120(3)
B9 B10 H13 114(2)
Ir2 B10 H13 119(2)
Ru3 B10 H13 53(2)
H18 B10 H13 107(3)
C25 C30 H30A 109.5
C25 C30 H30B 109.5
H30A C30 H30B 109.5
C25 C30 H30C 109.5
H30A C30 H30C 109.5
H30B C30 H30C 109.5
C13 C12 C11 108.3(4)
C13 C12 C17 125.4(5)
C11 C12 C17 125.8(5)
C13 C12 Ru1 74.0(2)
C11 C12 Ru1 70.9(2)
C17 C12 Ru1 127.3(3)
C12 C17 H17A 109.5
C12 C17 H17B 109.5
H17A C17 H17B 109.5
C12 C17 H17C 109.5
H17A C17 H17C 109.5
H17B C17 H17C 109.5

loop_
_geom_bond_atom_site_label_1
_geom_bond_atom_site_label_2
_geom_bond_distance
Ir1 B5 2.130(5)
Ir1 B2 2.147(5)
Ir1 B4 2.219(5)
Ir1 B3 2.222(5)
Ir1 C1 2.248(4)
Ir1 C2 2.254(4)
Ir1 C3 2.258(4)
Ir1 C4 2.265(4)
Ir1 C5 2.271(4)
Ir1 H1 1.45(5)
Ir2 B7 2.127(5)
Ir2 B10 2.129(5)
Ir2 B9 2.219(5)
Ir2 B8 2.220(5)
Ir2 C32 2.243(4)
Ir2 C34 2.247(4)
Ir2 C35 2.253(4)
Ir2 C33 2.263(4)
Ir2 C31 2.268(4)
Ir2 H10 1.47(5)
Ru2 B5 2.122(5)
Ru2 B1 2.156(5)
Ru2 C24 2.197(4)
Ru2 C25 2.205(4)
Ru2 C23 2.256(4)
Ru2 C21 2.260(4)
Ru2 B4 2.295(5)
Ru2 C22 2.299(4)
Ru2 Ru1 3.0065(4)
Ru2 H3 1.63(5)
Ru2 H2 1.86(5)
Ru3 B6 2.132(5)
Ru3 B10 2.133(5)
Ru3 C41 2.200(4)
Ru3 C45 2.201(4)
Ru3 C44 2.252(4)
Ru3 C42 2.275(4)
Ru3 B9 2.286(5)
Ru3 C43 2.294(4)
Ru3 Ru4 3.0014(4)
Ru3 H11 1.91(5)
Ru3 H13 1.69(5)
Ru4 B7 2.131(5)
Ru4 B6 2.148(5)
Ru4 C55 2.214(4)
Ru4 C54 2.222(4)
Ru4 C51 2.238(4)
Ru4 C53 2.255(4)
Ru4 C52 2.256(4)
Ru4 B8 2.277(5)
Ru4 H12 1.61(5)
Ru4 H11 1.66(5)
Ru1 B1 2.130(5)
Ru1 B2 2.146(5)
Ru1 C11 2.209(4)
Ru1 C12 2.213(4)
Ru1 C15 2.244(4)
Ru1 C13 2.277(4)
Ru1 C14 2.283(4)
Ru1 B3 2.286(5)
Ru1 H4 1.64(5)
Ru1 H2 1.79(5)
C50 C45 1.489(6)
C50 H50A 0.98
C50 H50B 0.98
C50 H50C 0.98
C9 C4 1.501(6)
C9 H9A 0.98
C9 H9B 0.98
C9 H9C 0.98
C21 C22 1.409(6)
C21 C25 1.425(6)
C21 C26 1.504(6)
C58 C53 1.494(6)
C58 H58A 0.98
C58 H58B 0.98
C58 H58C 0.98
C38 C33 1.500(6)
C38 H38A 0.98
C38 H38B 0.98
C38 H38C 0.98
C8 C3 1.495(6)
C8 H8A 0.98
C8 H8B 0.98
C8 H8C 0.98
C5 C4 1.430(6)
C5 C1 1.447(6)
C5 C10 1.499(6)
C32 C33 1.435(6)
C32 C31 1.441(6)
C32 C37 1.500(6)
C23 C22 1.426(6)
C23 C24 1.442(6)
C23 C28 1.503(6)
C40 C35 1.498(6)
C40 H40A 0.98
C40 H40B 0.98
C40 H40C 0.98
C4 C3 1.443(6)
C60 C55 1.498(6)
C60 H60A 0.98
C60 H60B 0.98
C60 H60C 0.98
C20 C15 1.509(6)
C20 H20A 0.98
C20 H20B 0.98
C20 H20C 0.98
C48 C43 1.491(6)
C48 H48A 0.98
C48 H48B 0.98
C48 H48C 0.98
B7 B8 1.815(7)
B7 H12 1.39(5)
B7 H15 1.04(5)
C25 C24 1.407(6)
C25 C30 1.509(6)
C34 C33 1.428(6)
C34 C35 1.448(6)
C34 C39 1.495(6)
C31 C35 1.428(6)
C31 C36 1.494(6)
C6 C1 1.496(6)
C6 H6A 0.98
C6 H6B 0.98
C6 H6C 0.98
C59 C54 1.508(6)
C59 H59A 0.98
C59 H59B 0.98
C59 H59C 0.98
C1 C2 1.434(6)
C3 C2 1.432(6)
C41 C42 1.430(6)
C41 C45 1.438(6)
C41 C46 1.500(6)
C2 C7 1.499(6)
C53 C54 1.427(6)
C53 C52 1.427(6)
B5 B4 1.826(7)
B5 H3 1.38(5)
B5 H9 1.11(5)
C54 C55 1.437(6)
C26 H26A 0.98
C26 H26B 0.98
C26 H26C 0.98
B9 B6 1.754(7)
B9 B8 1.782(6)
B9 B10 1.825(7)
B9 H17 1.12
C28 H28A 0.98
C28 H28B 0.98
C28 H28C 0.98
C46 H46A 0.98
C46 H46B 0.98
C46 H46C 0.98
C55 C51 1.431(6)
C11 C15 1.431(6)
C11 C12 1.436(7)
C11 C16 1.486(7)
C36 H36A 0.98
C36 H36B 0.98
C36 H36C 0.98
C39 H39A 0.98
C39 H39B 0.98
C39 H39C 0.98
C37 H37A 0.98
C37 H37B 0.98
C37 H37C 0.98
C51 C52 1.438(6)
C51 C56 1.490(6)
C22 C27 1.505(6)
C7 H7A 0.98
C7 H7B 0.98
C7 H7C 0.98
C15 C14 1.435(6)
B8 B6 1.759(6)
B8 H16 1.12
C14 C13 1.425(6)
C14 C19 1.502(6)
B2 B3 1.812(7)
B2 H4 1.36(5)
B2 H6 1.03(5)
C47 C42 1.486(6)
C47 H47A 0.98
C47 H47B 0.98
C47 H47C 0.98
C24 C29 1.503(6)
B4 B1 1.753(6)
B4 B3 1.775(6)
B4 H8 1.12
C10 H10A 0.98
C10 H10B 0.98
C10 H10C 0.98
C43 C42 1.426(6)
C43 C44 1.430(6)
C44 C45 1.434(6)
C44 C49 1.512(6)
B3 B1 1.765(7)
B3 H7 1.12
C16 H16A 0.98
C16 H16B 0.98
C16 H16C 0.98
C19 H19A 0.98
C19 H19B 0.98
C19 H19C 0.98
C13 C12 1.419(7)
C13 C18 1.497(7)
C56 H56A 0.98
C56 H56B 0.98
C56 H56C 0.98
C29 H29A 0.98
C29 H29B 0.98
C29 H29C 0.98
C27 H27A 0.98
C27 H27B 0.98
C27 H27C 0.98
C18 H18A 0.98
C18 H18B 0.98
C18 H18C 0.98
B6 H14 1.12
C52 C57 1.492(6)
C49 H49A 0.98
C49 H49B 0.98
C49 H49C 0.98
B1 H5 1.12
C57 H57A 0.98
C57 H57B 0.98
C57 H57C 0.98
B10 H18 1.14(5)
B10 H13 1.32(5)
C30 H30A 0.98
C30 H30B 0.98
C30 H30C 0.98
C12 C17 1.504(7)
C17 H17A 0.98
C17 H17B 0.98
C17 H17C 0.98

loop_
_geom_torsion_atom_site_label_1
_geom_torsion_atom_site_label_2
_geom_torsion_atom_site_label_3
_geom_torsion_atom_site_label_4
_geom_torsion
B6 Ru3 Ru4 B7 -89.3(2)
B10 Ru3 Ru4 B7 0.11(18)
C41 Ru3 Ru4 B7 156.5(12)
C45 Ru3 Ru4 B7 -125.5(2)
C44 Ru3 Ru4 B7 -158.63(18)
C42 Ru3 Ru4 B7 128.6(2)
B9 Ru3 Ru4 B7 -45.86(18)
C43 Ru3 Ru4 B7 161.44(18)
B10 Ru3 Ru4 B6 89.4(2)
C41 Ru3 Ru4 B6 -114.2(12)
C45 Ru3 Ru4 B6 -36.3(3)
C44 Ru3 Ru4 B6 -69.4(2)
C42 Ru3 Ru4 B6 -142.1(2)
B9 Ru3 Ru4 B6 43.4(2)
C43 Ru3 Ru4 B6 -109.3(2)
B6 Ru3 Ru4 C55 43.2(2)
B10 Ru3 Ru4 C55 132.6(2)
C41 Ru3 Ru4 C55 -71.0(12)
C45 Ru3 Ru4 C55 6.9(2)
C44 Ru3 Ru4 C55 -26.2(2)
C42 Ru3 Ru4 C55 -98.9(2)
B9 Ru3 Ru4 C55 86.59(19)
C43 Ru3 Ru4 C55 -66.10(19)
B6 Ru3 Ru4 C54 25.0(5)
B10 Ru3 Ru4 C54 114.4(5)
C41 Ru3 Ru4 C54 -89.2(13)
C45 Ru3 Ru4 C54 -11.2(5)
C44 Ru3 Ru4 C54 -44.3(5)
C42 Ru3 Ru4 C54 -117.1(5)
B9 Ru3 Ru4 C54 68.5(5)
C43 Ru3 Ru4 C54 -84.2(5)
B6 Ru3 Ru4 C51 81.0(2)
B10 Ru3 Ru4 C51 170.38(18)
C41 Ru3 Ru4 C51 -33.2(12)
C45 Ru3 Ru4 C51 44.7(2)
C44 Ru3 Ru4 C51 11.64(18)
C42 Ru3 Ru4 C51 -61.1(2)
B9 Ru3 Ru4 C51 124.41(18)
C43 Ru3 Ru4 C51 -28.29(17)
B6 Ru3 Ru4 C53 149.6(3)
B10 Ru3 Ru4 C53 -121.0(3)
C41 Ru3 Ru4 C53 35.4(12)
C45 Ru3 Ru4 C53 113.3(3)
C44 Ru3 Ru4 C53 80.2(3)
C42 Ru3 Ru4 C53 7.5(3)
B9 Ru3 Ru4 C53 -167.0(3)
C43 Ru3 Ru4 C53 40.3(3)
B6 Ru3 Ru4 C52 121.2(2)
B10 Ru3 Ru4 C52 -149.42(18)
C41 Ru3 Ru4 C52 7.0(12)
C45 Ru3 Ru4 C52 84.9(2)
C44 Ru3 Ru4 C52 51.84(19)
C42 Ru3 Ru4 C52 -20.9(2)
B9 Ru3 Ru4 C52 164.61(18)
C43 Ru3 Ru4 C52 11.91(18)
B6 Ru3 Ru4 B8 -43.5(2)
B10 Ru3 Ru4 B8 45.91(18)
C41 Ru3 Ru4 B8 -157.7(12)
C45 Ru3 Ru4 B8 -79.7(2)
C44 Ru3 Ru4 B8 -112.83(18)
C42 Ru3 Ru4 B8 174.4(2)
B9 Ru3 Ru4 B8 -0.06(17)
C43 Ru3 Ru4 B8 -152.76(17)
B5 Ru2 Ru1 B1 88.9(2)
C24 Ru2 Ru1 B1 -30.0(3)
C25 Ru2 Ru1 B1 -146.2(8)
C23 Ru2 Ru1 B1 -62.1(2)
C21 Ru2 Ru1 B1 -137.4(2)
B4 Ru2 Ru1 B1 43.1(2)
C22 Ru2 Ru1 B1 -102.1(2)
B5 Ru2 Ru1 B2 -0.41(18)
B1 Ru2 Ru1 B2 -89.3(2)
C24 Ru2 Ru1 B2 -119.4(2)
C25 Ru2 Ru1 B2 124.4(7)
C23 Ru2 Ru1 B2 -151.41(19)
C21 Ru2 Ru1 B2 133.2(2)
B4 Ru2 Ru1 B2 -46.26(18)
C22 Ru2 Ru1 B2 168.53(18)
B5 Ru2 Ru1 C11 129.0(2)
B1 Ru2 Ru1 C11 40.1(2)
C24 Ru2 Ru1 C11 10.0(3)
C25 Ru2 Ru1 C11 -106.2(8)
C23 Ru2 Ru1 C11 -22.0(2)
C21 Ru2 Ru1 C11 -97.4(2)
B4 Ru2 Ru1 C11 83.1(2)
C22 Ru2 Ru1 C11 -62.1(2)
B5 Ru2 Ru1 C12 141.3(12)
B1 Ru2 Ru1 C12 52.4(12)
C24 Ru2 Ru1 C12 22.4(12)
C25 Ru2 Ru1 C12 -93.8(14)
C23 Ru2 Ru1 C12 -9.7(12)
C21 Ru2 Ru1 C12 -85.0(12)
B4 Ru2 Ru1 C12 95.5(11)
C22 Ru2 Ru1 C12 -49.7(11)
B5 Ru2 Ru1 C15 163.88(18)
B1 Ru2 Ru1 C15 75.0(2)
C24 Ru2 Ru1 C15 44.9(2)
C25 Ru2 Ru1 C15 -71.3(7)
C23 Ru2 Ru1 C15 12.88(18)
C21 Ru2 Ru1 C15 -62.5(2)
B4 Ru2 Ru1 C15 118.03(17)
C22 Ru2 Ru1 C15 -27.18(18)
B5 Ru2 Ru1 C13 -126.1(2)
B1 Ru2 Ru1 C13 145.0(3)
C24 Ru2 Ru1 C13 114.9(3)
C25 Ru2 Ru1 C13 -1.3(8)
C23 Ru2 Ru1 C13 82.9(2)
C21 Ru2 Ru1 C13 7.5(3)
B4 Ru2 Ru1 C13 -172.0(2)
C22 Ru2 Ru1 C13 42.8(2)
B5 Ru2 Ru1 C14 -156.08(18)
B1 Ru2 Ru1 C14 115.0(2)
C24 Ru2 Ru1 C14 85.0(2)
C25 Ru2 Ru1 C14 -31.2(7)
C23 Ru2 Ru1 C14 52.92(18)
C21 Ru2 Ru1 C14 -22.4(2)
B4 Ru2 Ru1 C14 158.07(17)
C22 Ru2 Ru1 C14 12.86(18)
B5 Ru2 Ru1 B3 45.13(18)
B1 Ru2 Ru1 B3 -43.8(2)
C24 Ru2 Ru1 B3 -73.8(2)
C25 Ru2 Ru1 B3 170.0(7)
C23 Ru2 Ru1 B3 -105.87(18)
C21 Ru2 Ru1 B3 178.8(2)
B4 Ru2 Ru1 B3 -0.72(17)
C22 Ru2 Ru1 B3 -145.93(17)
B5 Ru2 C21 C22 -170.1(2)
B1 Ru2 C21 C22 -7.9(5)
C24 Ru2 C21 C22 -79.3(3)
C25 Ru2 C21 C22 -117.1(4)
C23 Ru2 C21 C22 -36.2(2)
B4 Ru2 C21 C22 -115.8(4)
Ru1 Ru2 C21 C22 65.2(3)
B5 Ru2 C21 C25 -53.0(3)
B1 Ru2 C21 C25 109.2(4)
C24 Ru2 C21 C25 37.8(3)
C23 Ru2 C21 C25 80.9(3)
B4 Ru2 C21 C25 1.2(5)
C22 Ru2 C21 C25 117.1(4)
Ru1 Ru2 C21 C25 -177.7(2)
B5 Ru2 C21 C26 66.5(5)
B1 Ru2 C21 C26 -131.3(4)
C24 Ru2 C21 C26 157.3(5)
C25 Ru2 C21 C26 119.5(5)
C23 Ru2 C21 C26 -159.6(5)
B4 Ru2 C21 C26 120.8(5)
C22 Ru2 C21 C26 -123.4(5)
Ru1 Ru2 C21 C26 -58.2(5)
B5 Ir1 C5 C4 -71.6(6)
B2 Ir1 C5 C4 107.2(3)
B4 Ir1 C5 C4 -156.1(3)
B3 Ir1 C5 C4 157.8(2)
C1 Ir1 C5 C4 -117.9(3)
C2 Ir1 C5 C4 -79.9(3)
C3 Ir1 C5 C4 -37.7(2)
B5 Ir1 C5 C1 46.4(6)
B2 Ir1 C5 C1 -134.8(3)
B4 Ir1 C5 C1 -38.2(3)
B3 Ir1 C5 C1 -84.2(3)
C2 Ir1 C5 C1 38.0(2)
C3 Ir1 C5 C1 80.3(3)
C4 Ir1 C5 C1 117.9(3)
B5 Ir1 C5 C10 167.1(5)
B2 Ir1 C5 C10 -14.1(4)
B4 Ir1 C5 C10 82.6(4)
B3 Ir1 C5 C10 36.6(4)
C1 Ir1 C5 C10 120.8(5)
C2 Ir1 C5 C10 158.8(4)
C3 Ir1 C5 C10 -159.0(4)
C4 Ir1 C5 C10 -121.3(5)
B7 Ir2 C32 C33 52.7(3)
B10 Ir2 C32 C33 -169.4(3)
B9 Ir2 C32 C33 145.6(3)
B8 Ir2 C32 C33 97.7(3)
C34 Ir2 C32 C33 -36.7(2)
C35 Ir2 C32 C33 -79.4(3)
C31 Ir2 C32 C33 -116.2(4)
B7 Ir2 C32 C31 168.9(3)
B10 Ir2 C32 C31 -53.2(3)
B9 Ir2 C32 C31 -98.2(3)
B8 Ir2 C32 C31 -146.1(3)
C34 Ir2 C32 C31 79.5(3)
C35 Ir2 C32 C31 36.8(3)
C33 Ir2 C32 C31 116.2(4)
B7 Ir2 C32 C37 -69.4(4)
B10 Ir2 C32 C37 68.5(4)
B9 Ir2 C32 C37 23.5(4)
B8 Ir2 C32 C37 -24.5(4)
C34 Ir2 C32 C37 -158.9(4)
C35 Ir2 C32 C37 158.5(4)
C33 Ir2 C32 C37 -122.1(5)
C31 Ir2 C32 C37 121.7(5)
B5 Ru2 C23 C22 136.8(3)
B1 Ru2 C23 C22 -130.6(3)
C24 Ru2 C23 C22 115.9(4)
C25 Ru2 C23 C22 78.1(3)
C21 Ru2 C23 C22 35.7(2)
B4 Ru2 C23 C22 -173.9(2)
Ru1 Ru2 C23 C22 -91.8(2)
B5 Ru2 C23 C24 20.9(4)
B1 Ru2 C23 C24 113.5(3)
C25 Ru2 C23 C24 -37.9(3)
C21 Ru2 C23 C24 -80.3(3)
B4 Ru2 C23 C24 70.2(3)
C22 Ru2 C23 C24 -115.9(4)
Ru1 Ru2 C23 C24 152.2(2)
B5 Ru2 C23 C28 -99.7(5)
B1 Ru2 C23 C28 -7.1(5)
C24 Ru2 C23 C28 -120.6(6)
C25 Ru2 C23 C28 -158.5(5)
C21 Ru2 C23 C28 159.1(5)
B4 Ru2 C23 C28 -50.4(5)
C22 Ru2 C23 C28 123.5(5)
Ru1 Ru2 C23 C28 31.6(5)
C1 C5 C4 C3 1.2(5)
C10 C5 C4 C3 -178.3(4)
Ir1 C5 C4 C3 62.4(3)
C1 C5 C4 C9 178.1(4)
C10 C5 C4 C9 -1.3(7)
Ir1 C5 C4 C9 -120.7(4)
C1 C5 C4 Ir1 -61.2(3)
C10 C5 C4 Ir1 119.3(4)
B5 Ir1 C4 C5 155.8(3)
B2 Ir1 C4 C5 -84.4(3)
B4 Ir1 C4 C5 62.6(5)
B3 Ir1 C4 C5 -33.3(4)
C1 Ir1 C4 C5 37.3(2)
C2 Ir1 C4 C5 79.6(3)
C3 Ir1 C4 C5 117.1(4)
B5 Ir1 C4 C3 38.8(3)
B2 Ir1 C4 C3 158.5(2)
B4 Ir1 C4 C3 -54.5(5)
B3 Ir1 C4 C3 -150.3(3)
C1 Ir1 C4 C3 -79.8(3)
C2 Ir1 C4 C3 -37.5(2)
C5 Ir1 C4 C3 -117.1(4)
B5 Ir1 C4 C9 -82.4(4)
B2 Ir1 C4 C9 37.4(4)
B4 Ir1 C4 C9 -175.6(4)
B3 Ir1 C4 C9 88.5(4)
C1 Ir1 C4 C9 159.0(4)
C2 Ir1 C4 C9 -158.7(4)
C3 Ir1 C4 C9 -121.2(5)
C5 Ir1 C4 C9 121.8(5)
B10 Ir2 B7 B8 -81.2(2)
B9 Ir2 B7 B8 -32.2(2)
C32 Ir2 B7 B8 66.9(3)
C34 Ir2 B7 B8 133.9(2)
C35 Ir2 B7 B8 156.0(2)
C33 Ir2 B7 B8 96.2(2)
C31 Ir2 B7 B8 90.2(6)
B10 Ir2 B7 Ru4 -37.3(3)
B9 Ir2 B7 Ru4 11.7(3)
B8 Ir2 B7 Ru4 43.9(2)
C32 Ir2 B7 Ru4 110.7(3)
C34 Ir2 B7 Ru4 177.8(2)
C35 Ir2 B7 Ru4 -160.1(2)
C33 Ir2 B7 Ru4 140.1(2)
C31 Ir2 B7 Ru4 134.1(5)
B6 Ru4 B7 B8 22.0(2)
C55 Ru4 B7 B8 -71.9(3)
C54 Ru4 B7 B8 -100.7(2)
C51 Ru4 B7 B8 -90.2(4)
C53 Ru4 B7 B8 -137.2(2)
C52 Ru4 B7 B8 -152.8(2)
Ru3 Ru4 B7 B8 67.27(19)
B6 Ru4 B7 Ir2 -21.2(3)
C55 Ru4 B7 Ir2 -115.1(2)
C54 Ru4 B7 Ir2 -143.8(3)
C51 Ru4 B7 Ir2 -133.3(4)
C53 Ru4 B7 Ir2 179.7(2)
C52 Ru4 B7 Ir2 164.0(2)
B8 Ru4 B7 Ir2 -43.2(2)
Ru3 Ru4 B7 Ir2 24.1(2)
C22 C21 C25 C24 0.9(5)
C26 C21 C25 C24 172.9(4)
Ru2 C21 C25 C24 -62.9(3)
C22 C21 C25 C30 -172.9(4)
C26 C21 C25 C30 -0.9(7)
Ru2 C21 C25 C30 123.3(4)
C22 C21 C25 Ru2 63.8(3)
C26 C21 C25 Ru2 -124.1(4)
B5 Ru2 C25 C24 -108.1(3)
B1 Ru2 C25 C24 -13.0(4)
C23 Ru2 C25 C24 38.4(2)
C21 Ru2 C25 C24 116.7(4)
B4 Ru2 C25 C24 -62.7(3)
C22 Ru2 C25 C24 80.0(3)
Ru1 Ru2 C25 C24 127.2(7)
B5 Ru2 C25 C21 135.2(3)
B1 Ru2 C25 C21 -129.6(3)
C24 Ru2 C25 C21 -116.7(4)
C23 Ru2 C25 C21 -78.3(3)
B4 Ru2 C25 C21 -179.4(2)
C22 Ru2 C25 C21 -36.7(2)
Ru1 Ru2 C25 C21 10.5(9)
B5 Ru2 C25 C30 12.5(5)
B1 Ru2 C25 C30 107.7(5)
C24 Ru2 C25 C30 120.6(5)
C23 Ru2 C25 C30 159.0(5)
C21 Ru2 C25 C30 -122.7(5)
B4 Ru2 C25 C30 57.9(5)
C22 Ru2 C25 C30 -159.4(5)
Ru1 Ru2 C25 C30 -112.2(7)
B7 Ir2 C34 C33 -87.4(3)
B10 Ir2 C34 C33 154.2(3)
B9 Ir2 C34 C33 44.3(6)
B8 Ir2 C34 C33 -38.7(3)
C32 Ir2 C34 C33 37.0(2)
C35 Ir2 C34 C33 116.5(4)
C31 Ir2 C34 C33 79.4(3)
B7 Ir2 C34 C35 156.1(3)
B10 Ir2 C34 C35 37.6(4)
B9 Ir2 C34 C35 -72.2(6)
B8 Ir2 C34 C35 -155.3(3)
C32 Ir2 C34 C35 -79.6(3)
C33 Ir2 C34 C35 -116.5(4)
C31 Ir2 C34 C35 -37.2(3)
B7 Ir2 C34 C39 33.4(4)
B10 Ir2 C34 C39 -85.1(5)
B9 Ir2 C34 C39 165.1(5)
B8 Ir2 C34 C39 82.0(5)
C32 Ir2 C34 C39 157.7(5)
C35 Ir2 C34 C39 -122.7(5)
C33 Ir2 C34 C39 120.7(5)
C31 Ir2 C34 C39 -159.9(5)
C33 C32 C31 C35 2.4(5)
C37 C32 C31 C35 178.6(4)
Ir2 C32 C31 C35 -61.5(3)
C33 C32 C31 C36 -175.8(4)
C37 C32 C31 C36 0.4(7)
Ir2 C32 C31 C36 120.3(4)
C33 C32 C31 Ir2 63.8(3)
C37 C32 C31 Ir2 -119.9(4)
B7 Ir2 C31 C35 86.7(6)
B10 Ir2 C31 C35 -102.1(3)
B9 Ir2 C31 C35 -152.9(3)
B8 Ir2 C31 C35 162.7(3)
C32 Ir2 C31 C35 117.9(4)
C34 Ir2 C31 C35 37.9(3)
C33 Ir2 C31 C35 80.0(3)
B7 Ir2 C31 C32 -31.3(7)
B10 Ir2 C31 C32 139.9(3)
B9 Ir2 C31 C32 89.1(3)
B8 Ir2 C31 C32 44.7(3)
C34 Ir2 C31 C32 -80.0(3)
C35 Ir2 C31 C32 -117.9(4)
C33 Ir2 C31 C32 -37.9(2)
B7 Ir2 C31 C36 -152.2(5)
B10 Ir2 C31 C36 19.0(4)
B9 Ir2 C31 C36 -31.8(4)
B8 Ir2 C31 C36 -76.2(5)
C32 Ir2 C31 C36 -120.9(5)
C34 Ir2 C31 C36 159.1(5)
C35 Ir2 C31 C36 121.2(5)
C33 Ir2 C31 C36 -158.9(5)
C4 C5 C1 C2 -1.6(5)
C10 C5 C1 C2 177.8(4)
Ir1 C5 C1 C2 -63.4(3)
C4 C5 C1 C6 -177.3(4)
C10 C5 C1 C6 2.1(7)
Ir1 C5 C1 C6 120.9(4)
C4 C5 C1 Ir1 61.8(3)
C10 C5 C1 Ir1 -118.8(4)
B5 Ir1 C1 C2 -47.4(3)
B2 Ir1 C1 C2 175.6(2)
B4 Ir1 C1 C2 -92.2(3)
B3 Ir1 C1 C2 -139.9(2)
C3 Ir1 C1 C2 37.0(2)
C4 Ir1 C1 C2 79.3(3)
C5 Ir1 C1 C2 116.0(3)
B5 Ir1 C1 C5 -163.4(2)
B2 Ir1 C1 C5 59.6(3)
B4 Ir1 C1 C5 151.8(2)
B3 Ir1 C1 C5 104.1(3)
C2 Ir1 C1 C5 -116.0(3)
C3 Ir1 C1 C5 -79.0(3)
C4 Ir1 C1 C5 -36.7(2)
B5 Ir1 C1 C6 72.7(4)
B2 Ir1 C1 C6 -64.2(4)
B4 Ir1 C1 C6 28.0(4)
B3 Ir1 C1 C6 -19.7(4)
C2 Ir1 C1 C6 120.2(4)
C3 Ir1 C1 C6 157.2(4)
C4 Ir1 C1 C6 -160.5(4)
C5 Ir1 C1 C6 -123.8(5)
C5 C4 C3 C2 -0.2(5)
C9 C4 C3 C2 -177.2(4)
Ir1 C4 C3 C2 62.6(3)
C5 C4 C3 C8 174.6(4)
C9 C4 C3 C8 -2.3(7)
Ir1 C4 C3 C8 -122.5(4)
C5 C4 C3 Ir1 -62.8(3)
C9 C4 C3 Ir1 120.2(4)
B5 Ir1 C3 C2 90.3(3)
B2 Ir1 C3 C2 -152.6(3)
B4 Ir1 C3 C2 42.1(3)
B3 Ir1 C3 C2 -27.7(6)
C1 Ir1 C3 C2 -37.1(2)
C4 Ir1 C3 C2 -116.9(3)
C5 Ir1 C3 C2 -79.6(2)
B5 Ir1 C3 C4 -152.9(2)
B2 Ir1 C3 C4 -35.7(4)
B4 Ir1 C3 C4 159.0(2)
B3 Ir1 C3 C4 89.1(5)
C1 Ir1 C3 C4 79.7(3)
C2 Ir1 C3 C4 116.9(3)
C5 Ir1 C3 C4 37.2(2)
B5 Ir1 C3 C8 -30.0(4)
B2 Ir1 C3 C8 87.1(4)
B4 Ir1 C3 C8 -78.1(4)
B3 Ir1 C3 C8 -148.0(5)
C1 Ir1 C3 C8 -157.4(4)
C2 Ir1 C3 C8 -120.2(5)
C4 Ir1 C3 C8 122.9(5)
C5 Ir1 C3 C8 160.1(4)
B6 Ru3 C41 C42 -140.1(3)
B10 Ru3 C41 C42 125.1(3)
C45 Ru3 C41 C42 -116.2(4)
C44 Ru3 C41 C42 -78.0(3)
B9 Ru3 C41 C42 171.8(2)
C43 Ru3 C41 C42 -36.4(2)
Ru4 Ru3 C41 C42 -31.3(13)
B6 Ru3 C41 C45 -23.9(4)
B10 Ru3 C41 C45 -118.6(3)
C44 Ru3 C41 C45 38.2(3)
C42 Ru3 C41 C45 116.2(4)
B9 Ru3 C41 C45 -71.9(3)
C43 Ru3 C41 C45 79.8(3)
Ru4 Ru3 C41 C45 85.0(12)
B6 Ru3 C41 C46 97.1(4)
B10 Ru3 C41 C46 2.4(4)
C45 Ru3 C41 C46 121.0(5)
C44 Ru3 C41 C46 159.2(5)
C42 Ru3 C41 C46 -122.8(5)
B9 Ru3 C41 C46 49.1(4)
C43 Ru3 C41 C46 -159.2(5)
Ru4 Ru3 C41 C46 -154.0(9)
C35 C34 C33 C32 1.8(5)
C39 C34 C33 C32 178.2(4)
Ir2 C34 C33 C32 -61.1(3)
C35 C34 C33 C38 -177.2(4)
C39 C34 C33 C38 -0.8(7)
Ir2 C34 C33 C38 119.8(4)
C35 C34 C33 Ir2 63.0(3)
C39 C34 C33 Ir2 -120.7(4)
C31 C32 C33 C34 -2.6(5)
C37 C32 C33 C34 -178.8(4)
Ir2 C32 C33 C34 61.3(3)
C31 C32 C33 C38 176.4(4)
C37 C32 C33 C38 0.2(7)
Ir2 C32 C33 C38 -119.6(4)
C31 C32 C33 Ir2 -63.9(3)
C37 C32 C33 Ir2 119.9(4)
B7 Ir2 C33 C34 101.9(3)
B10 Ir2 C33 C34 -87.5(6)
B9 Ir2 C33 C34 -163.4(3)
B8 Ir2 C33 C34 152.3(3)
C32 Ir2 C33 C34 -118.2(4)
C35 Ir2 C33 C34 -38.2(3)
C31 Ir2 C33 C34 -80.1(3)
B7 Ir2 C33 C32 -139.9(3)
B10 Ir2 C33 C32 30.7(7)
B9 Ir2 C33 C32 -45.2(3)
B8 Ir2 C33 C32 -89.5(3)
C34 Ir2 C33 C32 118.2(4)
C35 Ir2 C33 C32 80.0(3)
C31 Ir2 C33 C32 38.1(2)
B7 Ir2 C33 C38 -19.4(4)
B10 Ir2 C33 C38 151.2(5)
B9 Ir2 C33 C38 75.3(4)
B8 Ir2 C33 C38 31.0(4)
C32 Ir2 C33 C38 120.5(5)
C34 Ir2 C33 C38 -121.3(5)
C35 Ir2 C33 C38 -159.4(4)
C31 Ir2 C33 C38 158.6(4)
C4 C3 C2 C1 -0.8(4)
C8 C3 C2 C1 -175.8(4)
Ir1 C3 C2 C1 62.0(3)
C4 C3 C2 C7 177.9(4)
C8 C3 C2 C7 3.0(6)
Ir1 C3 C2 C7 -119.3(4)
C4 C3 C2 Ir1 -62.8(3)
C8 C3 C2 Ir1 122.2(4)
C5 C1 C2 C3 1.5(4)
C6 C1 C2 C3 177.4(4)
Ir1 C1 C2 C3 -62.3(3)
C5 C1 C2 C7 -177.2(4)
C6 C1 C2 C7 -1.4(6)
Ir1 C1 C2 C7 119.0(4)
C5 C1 C2 Ir1 63.8(3)
C6 C1 C2 Ir1 -120.4(4)
B5 Ir1 C2 C3 -97.8(3)
B2 Ir1 C2 C3 105.3(6)
B4 Ir1 C2 C3 -148.1(2)
B3 Ir1 C2 C3 169.2(2)
C1 Ir1 C2 C3 117.9(3)
C4 Ir1 C2 C3 37.7(2)
C5 Ir1 C2 C3 79.6(3)
B5 Ir1 C2 C1 144.4(2)
B2 Ir1 C2 C1 -12.6(7)
B4 Ir1 C2 C1 94.0(3)
B3 Ir1 C2 C1 51.3(3)
C3 Ir1 C2 C1 -117.9(3)
C4 Ir1 C2 C1 -80.1(3)
C5 Ir1 C2 C1 -38.2(2)
B5 Ir1 C2 C7 23.3(4)
B2 Ir1 C2 C7 -133.7(6)
B4 Ir1 C2 C7 -27.1(4)
B3 Ir1 C2 C7 -69.8(4)
C1 Ir1 C2 C7 -121.1(4)
C3 Ir1 C2 C7 121.0(4)
C4 Ir1 C2 C7 158.8(4)
C5 Ir1 C2 C7 -159.3(4)
B7 Ru4 C53 C54 79.4(3)
B6 Ru4 C53 C54 -41.8(5)
C55 Ru4 C53 C54 -38.0(2)
C51 Ru4 C53 C54 -80.6(3)
C52 Ru4 C53 C54 -118.5(4)
B8 Ru4 C53 C54 35.4(3)
Ru3 Ru4 C53 C54 -161.8(2)
B7 Ru4 C53 C52 -162.2(3)
B6 Ru4 C53 C52 76.7(5)
C55 Ru4 C53 C52 80.5(3)
C54 Ru4 C53 C52 118.5(4)
C51 Ru4 C53 C52 37.8(3)
B8 Ru4 C53 C52 153.9(3)
Ru3 Ru4 C53 C52 -43.3(4)
B7 Ru4 C53 C58 -39.3(4)
B6 Ru4 C53 C58 -160.5(4)
C55 Ru4 C53 C58 -156.7(4)
C54 Ru4 C53 C58 -118.7(5)
C51 Ru4 C53 C58 160.7(4)
C52 Ru4 C53 C58 122.8(5)
B8 Ru4 C53 C58 -83.3(4)
Ru3 Ru4 C53 C58 79.5(5)
B1 Ru2 B5 B4 -21.7(2)
C24 Ru2 B5 B4 84.2(2)
C25 Ru2 B5 B4 120.6(2)
C23 Ru2 B5 B4 71.3(3)
C21 Ru2 B5 B4 149.5(2)
C22 Ru2 B5 B4 136.5(3)
Ru1 Ru2 B5 B4 -66.82(19)
B1 Ru2 B5 Ir1 20.8(3)
C24 Ru2 B5 Ir1 126.8(3)
C25 Ru2 B5 Ir1 163.1(3)
C23 Ru2 B5 Ir1 113.8(3)
C21 Ru2 B5 Ir1 -168.0(2)
B4 Ru2 B5 Ir1 42.5(2)
C22 Ru2 B5 Ir1 179.0(2)
Ru1 Ru2 B5 Ir1 -24.3(2)
B2 Ir1 B5 B4 81.1(2)
B3 Ir1 B5 B4 32.7(2)
C1 Ir1 B5 B4 -65.7(3)
C2 Ir1 B5 B4 -92.6(2)
C3 Ir1 B5 B4 -130.4(2)
C4 Ir1 B5 B4 -153.3(2)
C5 Ir1 B5 B4 -100.1(5)
B2 Ir1 B5 Ru2 37.5(3)
B4 Ir1 B5 Ru2 -43.6(2)
B3 Ir1 B5 Ru2 -10.8(3)
C1 Ir1 B5 Ru2 -109.3(3)
C2 Ir1 B5 Ru2 -136.2(2)
C3 Ir1 B5 Ru2 -174.0(2)
C4 Ir1 B5 Ru2 163.2(2)
C5 Ir1 B5 Ru2 -143.7(4)
C52 C53 C54 C55 0.7(5)
C58 C53 C54 C55 -178.0(4)
Ru4 C53 C54 C55 62.3(3)
C52 C53 C54 C59 175.5(4)
C58 C53 C54 C59 -3.2(7)
Ru4 C53 C54 C59 -122.9(4)
C52 C53 C54 Ru4 -61.6(3)
C58 C53 C54 Ru4 119.7(4)
B7 Ru4 C54 C53 -105.9(3)
B6 Ru4 C54 C53 160.8(2)
C55 Ru4 C54 C53 117.0(4)
C51 Ru4 C54 C53 78.9(3)
C52 Ru4 C54 C53 36.6(2)
B8 Ru4 C54 C53 -154.4(2)
Ru3 Ru4 C54 C53 139.9(4)
B7 Ru4 C54 C55 137.1(3)
B6 Ru4 C54 C55 43.9(3)
C51 Ru4 C54 C55 -38.1(3)
C53 Ru4 C54 C55 -117.0(4)
C52 Ru4 C54 C55 -80.4(3)
B8 Ru4 C54 C55 88.7(3)
Ru3 Ru4 C54 C55 23.0(6)
B7 Ru4 C54 C59 16.5(4)
B6 Ru4 C54 C59 -76.7(4)
C55 Ru4 C54 C59 -120.5(5)
C51 Ru4 C54 C59 -158.6(4)
C53 Ru4 C54 C59 122.5(5)
C52 Ru4 C54 C59 159.1(4)
B8 Ru4 C54 C59 -31.9(4)
Ru3 Ru4 C54 C59 -97.6(6)
B7 Ir2 B9 B6 6.5(3)
B10 Ir2 B9 B6 105.9(4)
B8 Ir2 B9 B6 -26.9(3)
C32 Ir2 B9 B6 -121.0(3)
C34 Ir2 B9 B6 -127.6(5)
C35 Ir2 B9 B6 179.0(3)
C33 Ir2 B9 B6 -95.2(3)
C31 Ir2 B9 B6 -158.8(3)
B7 Ir2 B9 B8 33.4(2)
B10 Ir2 B9 B8 132.8(3)
C32 Ir2 B9 B8 -94.1(2)
C34 Ir2 B9 B8 -100.7(5)
C35 Ir2 B9 B8 -154.1(2)
C33 Ir2 B9 B8 -68.4(3)
C31 Ir2 B9 B8 -131.9(2)
B7 Ir2 B9 B10 -99.5(2)
B8 Ir2 B9 B10 -132.8(3)
C32 Ir2 B9 B10 133.1(2)
C34 Ir2 B9 B10 126.5(5)
C35 Ir2 B9 B10 73.1(3)
C33 Ir2 B9 B10 158.8(2)
C31 Ir2 B9 B10 95.2(2)
B7 Ir2 B9 Ru3 -63.6(2)
B10 Ir2 B9 Ru3 35.8(2)
B8 Ir2 B9 Ru3 -97.0(3)
C32 Ir2 B9 Ru3 168.9(2)
C34 Ir2 B9 Ru3 162.3(4)
C35 Ir2 B9 Ru3 108.9(2)
C33 Ir2 B9 Ru3 -165.36(17)
C31 Ir2 B9 Ru3 131.1(2)
B10 Ru3 B9 B6 -149.4(3)
C41 Ru3 B9 B6 135.1(2)
C45 Ru3 B9 B6 99.0(2)
C44 Ru3 B9 B6 66.3(3)
C42 Ru3 B9 B6 144.2(3)
C43 Ru3 B9 B6 67.1(4)
Ru4 Ru3 B9 B6 -42.59(19)
B6 Ru3 B9 B8 42.7(3)
B10 Ru3 B9 B8 -106.7(3)
C41 Ru3 B9 B8 177.8(2)
C45 Ru3 B9 B8 141.6(3)
C44 Ru3 B9 B8 108.9(3)
C42 Ru3 B9 B8 -173.1(3)
C43 Ru3 B9 B8 109.7(4)
Ru4 Ru3 B9 B8 0.1(2)
B6 Ru3 B9 B10 149.4(3)
C41 Ru3 B9 B10 -75.5(2)
C45 Ru3 B9 B10 -111.7(2)
C44 Ru3 B9 B10 -144.4(2)
C42 Ru3 B9 B10 -66.4(4)
C43 Ru3 B9 B10 -143.6(3)
Ru4 Ru3 B9 B10 106.8(2)
B6 Ru3 B9 Ir2 113.0(3)
B10 Ru3 B9 Ir2 -36.4(2)
C41 Ru3 B9 Ir2 -111.9(2)
C45 Ru3 B9 Ir2 -148.0(2)
C44 Ru3 B9 Ir2 179.29(17)
C42 Ru3 B9 Ir2 -102.7(3)
C43 Ru3 B9 Ir2 -179.9(2)
Ru4 Ru3 B9 Ir2 70.44(18)
C53 C54 C55 C51 0.1(5)
C59 C54 C55 C51 -174.7(4)
Ru4 C54 C55 C51 63.6(3)
C53 C54 C55 C60 175.4(4)
C59 C54 C55 C60 0.6(7)
Ru4 C54 C55 C60 -121.1(4)
C53 C54 C55 Ru4 -63.5(3)
C59 C54 C55 Ru4 121.6(4)
B7 Ru4 C55 C51 -167.7(2)
B6 Ru4 C55 C51 99.7(3)
C54 Ru4 C55 C51 -116.1(4)
C53 Ru4 C55 C51 -78.8(3)
C52 Ru4 C55 C51 -37.0(2)
B8 Ru4 C55 C51 146.4(3)
Ru3 Ru4 C55 C51 70.5(3)
B7 Ru4 C55 C54 -51.6(3)
B6 Ru4 C55 C54 -144.2(3)
C51 Ru4 C55 C54 116.1(4)
C53 Ru4 C55 C54 37.4(2)
C52 Ru4 C55 C54 79.1(3)
B8 Ru4 C55 C54 -97.5(3)
Ru3 Ru4 C55 C54 -173.33(19)
B7 Ru4 C55 C60 71.1(4)
B6 Ru4 C55 C60 -21.5(4)
C54 Ru4 C55 C60 122.7(5)
C51 Ru4 C55 C60 -121.1(5)
C53 Ru4 C55 C60 160.1(4)
C52 Ru4 C55 C60 -158.2(4)
B8 Ru4 C55 C60 25.3(4)
Ru3 Ru4 C55 C60 -50.6(4)
B1 Ru1 C11 C15 89.0(3)
B2 Ru1 C11 C15 -177.2(3)
C12 Ru1 C11 C15 -116.1(4)
C13 Ru1 C11 C15 -78.7(3)
C14 Ru1 C11 C15 -37.3(3)
B3 Ru1 C11 C15 136.3(3)
Ru2 Ru1 C11 C15 61.4(3)
B1 Ru1 C11 C12 -154.8(3)
B2 Ru1 C11 C12 -61.1(3)
C15 Ru1 C11 C12 116.1(4)
C13 Ru1 C11 C12 37.4(3)
C14 Ru1 C11 C12 78.8(3)
B3 Ru1 C11 C12 -107.6(3)
Ru2 Ru1 C11 C12 177.5(2)
B1 Ru1 C11 C16 -32.6(5)
B2 Ru1 C11 C16 61.1(5)
C12 Ru1 C11 C16 122.2(6)
C15 Ru1 C11 C16 -121.6(6)
C13 Ru1 C11 C16 159.6(5)
C14 Ru1 C11 C16 -159.0(5)
B3 Ru1 C11 C16 14.7(5)
Ru2 Ru1 C11 C16 -60.3(5)
C32 C31 C35 C34 -1.2(5)
C36 C31 C35 C34 177.0(4)
Ir2 C31 C35 C34 -62.3(3)
C32 C31 C35 C40 -176.6(4)
C36 C31 C35 C40 1.6(7)
Ir2 C31 C35 C40 122.3(4)
C32 C31 C35 Ir2 61.1(3)
C36 C31 C35 Ir2 -120.7(4)
C33 C34 C35 C31 -0.4(5)
C39 C34 C35 C31 -176.6(4)
Ir2 C34 C35 C31 63.1(3)
C33 C34 C35 C40 174.8(4)
C39 C34 C35 C40 -1.4(7)
Ir2 C34 C35 C40 -121.7(4)
C33 C34 C35 Ir2 -63.4(3)
C39 C34 C35 Ir2 120.3(4)
B7 Ir2 C35 C31 -153.4(3)
B10 Ir2 C35 C31 87.5(3)
B9 Ir2 C35 C31 38.0(4)
B8 Ir2 C35 C31 -46.2(6)
C32 Ir2 C35 C31 -37.2(2)
C34 Ir2 C35 C31 -117.0(4)
C33 Ir2 C35 C31 -79.5(3)
B7 Ir2 C35 C34 -36.4(4)
B10 Ir2 C35 C34 -155.5(3)
B9 Ir2 C35 C34 155.0(3)
B8 Ir2 C35 C34 70.8(6)
C32 Ir2 C35 C34 79.8(3)
C33 Ir2 C35 C34 37.5(2)
C31 Ir2 C35 C34 117.0(4)
B7 Ir2 C35 C40 86.2(5)
B10 Ir2 C35 C40 -32.8(5)
B9 Ir2 C35 C40 -82.4(5)
B8 Ir2 C35 C40 -166.6(5)
C32 Ir2 C35 C40 -157.6(5)
C34 Ir2 C35 C40 122.6(6)
C33 Ir2 C35 C40 160.1(5)
C31 Ir2 C35 C40 -120.3(5)
C54 C55 C51 C52 -0.8(5)
C60 C55 C51 C52 -176.3(4)
Ru4 C55 C51 C52 62.3(3)
C54 C55 C51 C56 171.0(4)
C60 C55 C51 C56 -4.4(7)
Ru4 C55 C51 C56 -125.9(4)
C54 C55 C51 Ru4 -63.1(3)
C60 C55 C51 Ru4 121.5(4)
B7 Ru4 C51 C55 26.5(5)
B6 Ru4 C51 C55 -84.1(3)
C54 Ru4 C51 C55 38.4(2)
C53 Ru4 C51 C55 80.6(3)
C52 Ru4 C51 C55 118.0(3)
B8 Ru4 C51 C55 -43.6(3)
Ru3 Ru4 C51 C55 -129.3(2)
B7 Ru4 C51 C52 -91.5(5)
B6 Ru4 C51 C52 157.9(2)
C55 Ru4 C51 C52 -118.0(3)
C54 Ru4 C51 C52 -79.6(3)
C53 Ru4 C51 C52 -37.4(2)
B8 Ru4 C51 C52 -161.6(2)
Ru3 Ru4 C51 C52 112.7(2)
B7 Ru4 C51 C56 146.3(5)
B6 Ru4 C51 C56 35.6(5)
C55 Ru4 C51 C56 119.7(5)
C54 Ru4 C51 C56 158.1(5)
C53 Ru4 C51 C56 -159.7(5)
C52 Ru4 C51 C56 -122.3(5)
B8 Ru4 C51 C56 76.2(5)
Ru3 Ru4 C51 C56 -9.5(5)
C25 C21 C22 C23 -1.2(5)
C26 C21 C22 C23 -173.2(4)
Ru2 C21 C22 C23 59.9(3)
C25 C21 C22 C27 172.4(4)
C26 C21 C22 C27 0.4(7)
Ru2 C21 C22 C27 -126.5(4)
C25 C21 C22 Ru2 -61.1(3)
C26 C21 C22 Ru2 126.9(4)
C24 C23 C22 C21 1.1(5)
C28 C23 C22 C21 171.8(4)
Ru2 C23 C22 C21 -60.1(3)
C24 C23 C22 C27 -172.4(4)
C28 C23 C22 C27 -1.7(7)
Ru2 C23 C22 C27 126.4(4)
C24 C23 C22 Ru2 61.2(3)
C28 C23 C22 Ru2 -128.1(4)
B5 Ru2 C22 C21 19.7(5)
B1 Ru2 C22 C21 175.7(3)
C24 Ru2 C22 C21 80.7(3)
C25 Ru2 C22 C21 37.9(3)
C23 Ru2 C22 C21 119.4(4)
B4 Ru2 C22 C21 129.9(3)
Ru1 Ru2 C22 C21 -134.9(2)
B5 Ru2 C22 C23 -99.7(4)
B1 Ru2 C22 C23 56.3(3)
C24 Ru2 C22 C23 -38.8(3)
C25 Ru2 C22 C23 -81.5(3)
C21 Ru2 C22 C23 -119.4(4)
B4 Ru2 C22 C23 10.5(4)
Ru1 Ru2 C22 C23 105.6(2)
B5 Ru2 C22 C27 138.9(4)
B1 Ru2 C22 C27 -65.2(5)
C24 Ru2 C22 C27 -160.2(5)
C25 Ru2 C22 C27 157.1(5)
C23 Ru2 C22 C27 -121.4(5)
C21 Ru2 C22 C27 119.1(5)
B4 Ru2 C22 C27 -110.9(5)
Ru1 Ru2 C22 C27 -15.8(5)
C12 C11 C15 C14 0.5(5)
C16 C11 C15 C14 -174.2(4)
Ru1 C11 C15 C14 63.5(3)
C12 C11 C15 C20 171.8(4)
C16 C11 C15 C20 -2.9(7)
Ru1 C11 C15 C20 -125.2(4)
C12 C11 C15 Ru1 -63.0(3)
C16 C11 C15 Ru1 122.3(5)
B1 Ru1 C15 C11 -94.5(3)
B2 Ru1 C15 C11 5.5(5)
C12 Ru1 C15 C11 38.4(3)
C13 Ru1 C15 C11 80.3(3)
C14 Ru1 C15 C11 117.0(4)
B3 Ru1 C15 C11 -53.9(3)
Ru2 Ru1 C15 C11 -138.5(2)
B1 Ru1 C15 C14 148.5(3)
B2 Ru1 C15 C14 -111.5(4)
C11 Ru1 C15 C14 -117.0(4)
C12 Ru1 C15 C14 -78.6(3)
C13 Ru1 C15 C14 -36.7(3)
B3 Ru1 C15 C14 -170.9(2)
Ru2 Ru1 C15 C14 104.5(2)
B1 Ru1 C15 C20 25.6(4)
B2 Ru1 C15 C20 125.6(5)
C11 Ru1 C15 C20 120.1(5)
C12 Ru1 C15 C20 158.5(5)
C13 Ru1 C15 C20 -159.6(5)
C14 Ru1 C15 C20 -122.9(5)
B3 Ru1 C15 C20 66.2(5)
Ru2 Ru1 C15 C20 -18.4(4)
B10 B9 B8 B6 -108.6(4)
Ir2 B9 B8 B6 -153.1(3)
Ru3 B9 B8 B6 -43.9(2)
B6 B9 B8 B7 109.1(4)
B10 B9 B8 B7 0.5(5)
Ir2 B9 B8 B7 -44.0(3)
Ru3 B9 B8 B7 65.1(4)
B6 B9 B8 Ir2 153.1(3)
B10 B9 B8 Ir2 44.5(3)
Ru3 B9 B8 Ir2 109.1(2)
B6 B9 B8 Ru4 43.8(3)
B10 B9 B8 Ru4 -64.7(4)
Ir2 B9 B8 Ru4 -109.2(2)
Ru3 B9 B8 Ru4 -0.1(3)
Ir2 B7 B8 B6 111.5(3)
Ru4 B7 B8 B6 -30.9(3)
Ir2 B7 B8 B9 45.7(3)
Ru4 B7 B8 B9 -96.7(3)
Ru4 B7 B8 Ir2 -142.38(18)
Ir2 B7 B8 Ru4 142.38(18)
B7 Ir2 B8 B6 -106.9(4)
B10 Ir2 B8 B6 -7.3(3)
B9 Ir2 B8 B6 26.7(3)
C32 Ir2 B8 B6 120.8(3)
C34 Ir2 B8 B6 -178.9(3)
C35 Ir2 B8 B6 128.8(5)
C33 Ir2 B8 B6 158.5(3)
C31 Ir2 B8 B6 95.2(4)
B7 Ir2 B8 B9 -133.6(3)
B10 Ir2 B8 B9 -34.0(2)
C32 Ir2 B8 B9 94.1(2)
C34 Ir2 B8 B9 154.4(2)
C35 Ir2 B8 B9 102.1(5)
C33 Ir2 B8 B9 131.8(2)
C31 Ir2 B8 B9 68.5(3)
B10 Ir2 B8 B7 99.6(2)
B9 Ir2 B8 B7 133.6(3)
C32 Ir2 B8 B7 -132.3(2)
C34 Ir2 B8 B7 -72.0(3)
C35 Ir2 B8 B7 -124.3(5)
C33 Ir2 B8 B7 -94.6(2)
C31 Ir2 B8 B7 -157.9(2)
B7 Ir2 B8 Ru4 -35.9(2)
B10 Ir2 B8 Ru4 63.7(2)
B9 Ir2 B8 Ru4 97.8(3)
C32 Ir2 B8 Ru4 -168.20(19)
C34 Ir2 B8 Ru4 -107.9(2)
C35 Ir2 B8 Ru4 -160.1(4)
C33 Ir2 B8 Ru4 -130.48(19)
C31 Ir2 B8 Ru4 166.22(17)
B7 Ru4 B8 B6 149.0(3)
C55 Ru4 B8 B6 -87.2(2)
C54 Ru4 B8 B6 -125.3(2)
C51 Ru4 B8 B6 -62.1(3)
C53 Ru4 B8 B6 -146.2(2)
C52 Ru4 B8 B6 -96.0(5)
Ru3 Ru4 B8 B6 42.17(19)
B7 Ru4 B8 B9 106.9(3)
B6 Ru4 B8 B9 -42.1(3)
C55 Ru4 B8 B9 -129.3(3)
C54 Ru4 B8 B9 -167.4(3)
C51 Ru4 B8 B9 -104.2(3)
C53 Ru4 B8 B9 171.7(2)
C52 Ru4 B8 B9 -138.1(4)
Ru3 Ru4 B8 B9 0.1(2)
B6 Ru4 B8 B7 -149.0(3)
C55 Ru4 B8 B7 123.8(2)
C54 Ru4 B8 B7 85.6(2)
C51 Ru4 B8 B7 148.8(2)
C53 Ru4 B8 B7 64.8(3)
C52 Ru4 B8 B7 114.9(5)
Ru3 Ru4 B8 B7 -106.9(2)
B7 Ru4 B8 Ir2 36.3(2)
B6 Ru4 B8 Ir2 -112.7(3)
C55 Ru4 B8 Ir2 160.10(19)
C54 Ru4 B8 Ir2 121.9(2)
C51 Ru4 B8 Ir2 -174.88(16)
C53 Ru4 B8 Ir2 101.1(2)
C52 Ru4 B8 Ir2 151.2(4)
Ru3 Ru4 B8 Ir2 -70.57(17)
C11 C15 C14 C13 0.3(5)
C20 C15 C14 C13 -171.0(4)
Ru1 C15 C14 C13 61.9(3)
C11 C15 C14 C19 174.1(4)
C20 C15 C14 C19 2.9(7)
Ru1 C15 C14 C19 -124.3(4)
C11 C15 C14 Ru1 -61.6(3)
C20 C15 C14 Ru1 127.2(4)
B1 Ru1 C14 C13 -157.2(3)
B2 Ru1 C14 C13 15.2(4)
C11 Ru1 C14 C13 -80.0(3)
C12 Ru1 C14 C13 -36.8(3)
C15 Ru1 C14 C13 -117.8(4)
B3 Ru1 C14 C13 -96.9(5)
Ru2 Ru1 C14 C13 150.4(2)
B1 Ru1 C14 C15 -39.4(3)
B2 Ru1 C14 C15 133.0(3)
C11 Ru1 C14 C15 37.8(3)
C12 Ru1 C14 C15 81.1(3)
C13 Ru1 C14 C15 117.8(4)
B3 Ru1 C14 C15 20.9(6)
Ru2 Ru1 C14 C15 -91.7(2)
B1 Ru1 C14 C19 81.1(5)
B2 Ru1 C14 C19 -106.5(5)
C11 Ru1 C14 C19 158.3(5)
C12 Ru1 C14 C19 -158.4(5)
C15 Ru1 C14 C19 120.5(5)
C13 Ru1 C14 C19 -121.7(5)
B3 Ru1 C14 C19 141.4(4)
Ru2 Ru1 C14 C19 28.8(4)
B1 Ru1 B2 B3 21.8(2)
C11 Ru1 B2 B3 -75.3(3)
C12 Ru1 B2 B3 -107.9(2)
C15 Ru1 B2 B3 -79.0(4)
C13 Ru1 B2 B3 -142.5(2)
C14 Ru1 B2 B3 -151.9(3)
Ru2 Ru1 B2 B3 67.62(19)
B1 Ru1 B2 Ir1 -21.3(3)
C11 Ru1 B2 Ir1 -118.4(3)
C12 Ru1 B2 Ir1 -151.0(3)
C15 Ru1 B2 Ir1 -122.1(3)
C13 Ru1 B2 Ir1 174.4(2)
C14 Ru1 B2 Ir1 165.0(2)
B3 Ru1 B2 Ir1 -43.1(2)
Ru2 Ru1 B2 Ir1 24.5(2)
B5 Ir1 B2 B3 -81.3(2)
B4 Ir1 B2 B3 -32.3(2)
C1 Ir1 B2 B3 66.6(3)
C2 Ir1 B2 B3 76.0(6)
C3 Ir1 B2 B3 159.1(3)
C4 Ir1 B2 B3 136.9(2)
C5 Ir1 B2 B3 99.1(2)
B5 Ir1 B2 Ru1 -37.3(3)
B4 Ir1 B2 Ru1 11.6(3)
B3 Ir1 B2 Ru1 43.9(2)
C1 Ir1 B2 Ru1 110.5(3)
C2 Ir1 B2 Ru1 120.0(5)
C3 Ir1 B2 Ru1 -156.9(2)
C4 Ir1 B2 Ru1 -179.2(2)
C5 Ir1 B2 Ru1 143.0(2)
C21 C25 C24 C23 -0.2(5)
C30 C25 C24 C23 173.6(4)
Ru2 C25 C24 C23 -64.8(3)
C21 C25 C24 C29 -175.4(4)
C30 C25 C24 C29 -1.6(7)
Ru2 C25 C24 C29 120.0(4)
C21 C25 C24 Ru2 64.5(3)
C30 C25 C24 Ru2 -121.6(4)
C22 C23 C24 C25 -0.5(5)
C28 C23 C24 C25 -171.2(4)
Ru2 C23 C24 C25 63.7(3)
C22 C23 C24 C29 174.8(4)
C28 C23 C24 C29 4.1(7)
Ru2 C23 C24 C29 -121.0(4)
C22 C23 C24 Ru2 -64.2(3)
C28 C23 C24 Ru2 125.1(4)
B5 Ru2 C24 C25 77.5(3)
B1 Ru2 C24 C25 171.8(3)
C23 Ru2 C24 C25 -116.2(4)
C21 Ru2 C24 C25 -37.7(2)
B4 Ru2 C24 C25 126.0(3)
C22 Ru2 C24 C25 -78.8(3)
Ru1 Ru2 C24 C25 -166.62(19)
B5 Ru2 C24 C23 -166.3(3)
B1 Ru2 C24 C23 -72.0(3)
C25 Ru2 C24 C23 116.2(4)
C21 Ru2 C24 C23 78.5(3)
B4 Ru2 C24 C23 -117.8(3)
C22 Ru2 C24 C23 37.4(2)
Ru1 Ru2 C24 C23 -50.4(3)
B5 Ru2 C24 C29 -45.1(5)
B1 Ru2 C24 C29 49.2(4)
C25 Ru2 C24 C29 -122.6(5)
C23 Ru2 C24 C29 121.2(5)
C21 Ru2 C24 C29 -160.3(5)
B4 Ru2 C24 C29 3.4(4)
C22 Ru2 C24 C29 158.6(5)
Ru1 Ru2 C24 C29 70.8(5)
Ru2 B5 B4 B1 30.5(3)
Ir1 B5 B4 B1 -112.8(3)
Ru2 B5 B4 B3 96.7(3)
Ir1 B5 B4 B3 -46.6(3)
Ru2 B5 B4 Ir1 143.27(18)
Ir1 B5 B4 Ru2 -143.27(18)
B5 Ir1 B4 B1 105.7(4)
B2 Ir1 B4 B1 6.5(3)
B3 Ir1 B4 B1 -26.9(3)
C1 Ir1 B4 B1 -120.3(3)
C2 Ir1 B4 B1 -157.9(3)
C3 Ir1 B4 B1 178.0(3)
C4 Ir1 B4 B1 -142.8(4)
C5 Ir1 B4 B1 -97.9(3)
B5 Ir1 B4 B3 132.5(3)
B2 Ir1 B4 B3 33.4(2)
C1 Ir1 B4 B3 -93.4(2)
C2 Ir1 B4 B3 -131.0(2)
C3 Ir1 B4 B3 -155.2(2)
C4 Ir1 B4 B3 -116.0(5)
C5 Ir1 B4 B3 -71.1(3)
B2 Ir1 B4 B5 -99.1(2)
B3 Ir1 B4 B5 -132.5(3)
C1 Ir1 B4 B5 134.1(2)
C2 Ir1 B4 B5 96.4(2)
C3 Ir1 B4 B5 72.3(3)
C4 Ir1 B4 B5 111.5(5)
C5 Ir1 B4 B5 156.4(2)
B5 Ir1 B4 Ru2 34.63(19)
B2 Ir1 B4 Ru2 -64.5(2)
B3 Ir1 B4 Ru2 -97.9(3)
C1 Ir1 B4 Ru2 168.68(19)
C2 Ir1 B4 Ru2 131.04(19)
C3 Ir1 B4 Ru2 106.9(2)
C4 Ir1 B4 Ru2 146.1(4)
C5 Ir1 B4 Ru2 -168.97(16)
B5 Ru2 B4 B1 -149.2(3)
C24 Ru2 B4 B1 106.9(2)
C25 Ru2 B4 B1 139.5(2)
C23 Ru2 B4 B1 71.5(2)
C21 Ru2 B4 B1 138.7(3)
C22 Ru2 B4 B1 64.9(4)
Ru1 Ru2 B4 B1 -42.1(2)
B5 Ru2 B4 B3 -106.2(3)
B1 Ru2 B4 B3 43.0(3)
C24 Ru2 B4 B3 149.8(3)
C25 Ru2 B4 B3 -177.5(2)
C23 Ru2 B4 B3 114.5(3)
C21 Ru2 B4 B3 -178.3(3)
C22 Ru2 B4 B3 107.9(3)
Ru1 Ru2 B4 B3 0.9(2)
B1 Ru2 B4 B5 149.2(3)
C24 Ru2 B4 B5 -104.0(2)
C25 Ru2 B4 B5 -71.3(2)
C23 Ru2 B4 B5 -139.3(2)
C21 Ru2 B4 B5 -72.1(4)
C22 Ru2 B4 B5 -145.9(3)
Ru1 Ru2 B4 B5 107.1(2)
B5 Ru2 B4 Ir1 -35.4(2)
B1 Ru2 B4 Ir1 113.8(3)
C24 Ru2 B4 Ir1 -139.3(2)
C25 Ru2 B4 Ir1 -106.6(2)
C23 Ru2 B4 Ir1 -174.62(18)
C21 Ru2 B4 Ir1 -107.5(3)
C22 Ru2 B4 Ir1 178.74(18)
Ru1 Ru2 B4 Ir1 71.77(17)
B6 Ru3 C43 C42 167.2(2)
B10 Ru3 C43 C42 -1.3(4)
C41 Ru3 C43 C42 37.3(2)
C45 Ru3 C43 C42 80.7(3)
C44 Ru3 C43 C42 118.4(3)
B9 Ru3 C43 C42 117.2(4)
Ru4 Ru3 C43 C42 -142.2(2)
B6 Ru3 C43 C44 48.8(3)
B10 Ru3 C43 C44 -119.7(4)
C41 Ru3 C43 C44 -81.1(3)
C45 Ru3 C43 C44 -37.7(2)
C42 Ru3 C43 C44 -118.4(3)
B9 Ru3 C43 C44 -1.2(5)
Ru4 Ru3 C43 C44 99.4(2)
B6 Ru3 C43 C48 -73.6(4)
B10 Ru3 C43 C48 117.9(4)
C41 Ru3 C43 C48 156.4(5)
C45 Ru3 C43 C48 -160.1(5)
C44 Ru3 C43 C48 -122.4(5)
C42 Ru3 C43 C48 119.2(5)
B9 Ru3 C43 C48 -123.6(4)
Ru4 Ru3 C43 C48 -23.0(4)
C42 C43 C44 C45 -0.4(4)
C48 C43 C44 C45 -175.5(4)
Ru3 C43 C44 C45 60.8(3)
C42 C43 C44 C49 168.0(4)
C48 C43 C44 C49 -7.1(7)
Ru3 C43 C44 C49 -130.8(4)
C42 C43 C44 Ru3 -61.1(3)
C48 C43 C44 Ru3 123.7(4)
B6 Ru3 C44 C43 -138.8(3)
B10 Ru3 C44 C43 125.4(3)
C41 Ru3 C44 C43 78.8(3)
C45 Ru3 C44 C43 117.6(4)
C42 Ru3 C44 C43 36.4(2)
B9 Ru3 C44 C43 179.4(2)
Ru4 Ru3 C44 C43 -96.7(2)
B6 Ru3 C44 C45 103.6(3)
B10 Ru3 C44 C45 7.8(4)
C41 Ru3 C44 C45 -38.8(3)
C42 Ru3 C44 C45 -81.1(3)
B9 Ru3 C44 C45 61.8(3)
C43 Ru3 C44 C45 -117.6(4)
Ru4 Ru3 C44 C45 145.7(2)
B6 Ru3 C44 C49 -14.7(5)
B10 Ru3 C44 C49 -110.5(5)
C41 Ru3 C44 C49 -157.1(5)
C45 Ru3 C44 C49 -118.3(6)
C42 Ru3 C44 C49 160.5(5)
B9 Ru3 C44 C49 -56.5(5)
C43 Ru3 C44 C49 124.1(5)
Ru4 Ru3 C44 C49 27.4(5)
C44 C43 C42 C41 0.8(4)
C48 C43 C42 C41 176.1(4)
Ru3 C43 C42 C41 -59.7(3)
C44 C43 C42 C47 -173.4(4)
C48 C43 C42 C47 1.9(6)
Ru3 C43 C42 C47 126.1(4)
C44 C43 C42 Ru3 60.5(3)
C48 C43 C42 Ru3 -124.2(4)
C45 C41 C42 C43 -1.0(4)
C46 C41 C42 C43 -172.5(4)
Ru3 C41 C42 C43 62.2(3)
C45 C41 C42 C47 173.3(4)
C46 C41 C42 C47 1.7(6)
Ru3 C41 C42 C47 -123.5(4)
C45 C41 C42 Ru3 -63.2(3)
C46 C41 C42 Ru3 125.2(4)
B6 Ru3 C42 C43 -25.9(5)
B10 Ru3 C42 C43 179.3(2)
C41 Ru3 C42 C43 -118.1(4)
C45 Ru3 C42 C43 -79.4(3)
C44 Ru3 C42 C43 -36.7(2)
B9 Ru3 C42 C43 -132.3(3)
Ru4 Ru3 C42 C43 57.6(3)
B6 Ru3 C42 C41 92.1(4)
B10 Ru3 C42 C41 -62.6(3)
C45 Ru3 C42 C41 38.6(2)
C44 Ru3 C42 C41 81.4(3)
B9 Ru3 C42 C41 -14.2(4)
C43 Ru3 C42 C41 118.1(4)
Ru4 Ru3 C42 C41 175.62(19)
B6 Ru3 C42 C47 -148.7(4)
B10 Ru3 C42 C47 56.5(4)
C41 Ru3 C42 C47 119.2(5)
C45 Ru3 C42 C47 157.8(5)
C44 Ru3 C42 C47 -159.5(5)
B9 Ru3 C42 C47 105.0(4)
C43 Ru3 C42 C47 -122.8(5)
Ru4 Ru3 C42 C47 -65.2(5)
C43 C44 C45 C41 -0.2(4)
C49 C44 C45 C41 -168.9(4)
Ru3 C44 C45 C41 63.1(3)
C43 C44 C45 C50 174.5(4)
C49 C44 C45 C50 5.9(7)
Ru3 C44 C45 C50 -122.2(4)
C43 C44 C45 Ru3 -63.4(3)
C49 C44 C45 Ru3 128.0(4)
C42 C41 C45 C44 0.7(4)
C46 C41 C45 C44 172.3(4)
Ru3 C41 C45 C44 -64.6(3)
C42 C41 C45 C50 -173.8(4)
C46 C41 C45 C50 -2.3(7)
Ru3 C41 C45 C50 120.8(4)
C42 C41 C45 Ru3 65.3(3)
C46 C41 C45 Ru3 -123.1(4)
B6 Ru3 C45 C44 -80.8(3)
B10 Ru3 C45 C44 -175.5(3)
C41 Ru3 C45 C44 115.7(4)
C42 Ru3 C45 C44 78.0(3)
B9 Ru3 C45 C44 -127.6(3)
C43 Ru3 C45 C44 36.8(2)
Ru4 Ru3 C45 C44 -55.3(3)
B6 Ru3 C45 C41 163.5(3)
B10 Ru3 C45 C41 68.7(3)
C44 Ru3 C45 C41 -115.7(4)
C42 Ru3 C45 C41 -37.7(2)
B9 Ru3 C45 C41 116.6(3)
C43 Ru3 C45 C41 -79.0(3)
Ru4 Ru3 C45 C41 -171.01(19)
B6 Ru3 C45 C50 40.8(4)
B10 Ru3 C45 C50 -53.9(4)
C41 Ru3 C45 C50 -122.7(5)
C44 Ru3 C45 C50 121.6(5)
C42 Ru3 C45 C50 -160.4(4)
B9 Ru3 C45 C50 -6.0(4)
C43 Ru3 C45 C50 158.4(4)
Ru4 Ru3 C45 C50 66.3(5)
B5 B4 B3 B1 -108.6(4)
Ir1 B4 B3 B1 -153.4(3)
Ru2 B4 B3 B1 -44.4(2)
B1 B4 B3 B2 108.6(4)
B5 B4 B3 B2 0.0(4)
Ir1 B4 B3 B2 -44.8(3)
Ru2 B4 B3 B2 64.2(4)
B1 B4 B3 Ir1 153.4(3)
B5 B4 B3 Ir1 44.7(3)
Ru2 B4 B3 Ir1 109.0(2)
B1 B4 B3 Ru1 43.1(2)
B5 B4 B3 Ru1 -65.5(3)
Ir1 B4 B3 Ru1 -110.2(2)
Ru2 B4 B3 Ru1 -1.2(3)
Ru1 B2 B3 B1 -30.1(3)
Ir1 B2 B3 B1 112.0(3)
Ru1 B2 B3 B4 -95.9(3)
Ir1 B2 B3 B4 46.2(3)
Ru1 B2 B3 Ir1 -142.13(19)
Ir1 B2 B3 Ru1 142.13(19)
B5 Ir1 B3 B1 -7.8(3)
B2 Ir1 B3 B1 -106.8(4)
B4 Ir1 B3 B1 26.4(3)
C1 Ir1 B3 B1 121.1(3)
C2 Ir1 B3 B1 92.6(3)
C3 Ir1 B3 B1 112.7(5)
C4 Ir1 B3 B1 178.7(3)
C5 Ir1 B3 B1 158.8(3)
B5 Ir1 B3 B4 -34.2(2)
B2 Ir1 B3 B4 -133.2(3)
C1 Ir1 B3 B4 94.7(2)
C2 Ir1 B3 B4 66.2(3)
C3 Ir1 B3 B4 86.3(5)
C4 Ir1 B3 B4 152.2(2)
C5 Ir1 B3 B4 132.3(2)
B5 Ir1 B3 B2 99.0(2)
B4 Ir1 B3 B2 133.2(3)
C1 Ir1 B3 B2 -132.1(2)
C2 Ir1 B3 B2 -160.6(2)
C3 Ir1 B3 B2 -140.5(5)
C4 Ir1 B3 B2 -74.5(3)
C5 Ir1 B3 B2 -94.4(2)
B5 Ir1 B3 Ru1 62.6(2)
B2 Ir1 B3 Ru1 -36.4(2)
B4 Ir1 B3 Ru1 96.8(3)
C1 Ir1 B3 Ru1 -168.52(19)
C2 Ir1 B3 Ru1 162.96(16)
C3 Ir1 B3 Ru1 -176.9(4)
C4 Ir1 B3 Ru1 -111.0(2)
C5 Ir1 B3 Ru1 -130.9(2)
B2 Ru1 B3 B1 149.4(3)
C11 Ru1 B3 B1 -92.3(2)
C12 Ru1 B3 B1 -129.8(2)
C15 Ru1 B3 B1 -62.7(3)
C13 Ru1 B3 B1 -145.3(3)
C14 Ru1 B3 B1 -77.3(5)
Ru2 Ru1 B3 B1 42.76(19)
B1 Ru1 B3 B4 -41.8(3)
B2 Ru1 B3 B4 107.6(3)
C11 Ru1 B3 B4 -134.2(3)
C12 Ru1 B3 B4 -171.7(3)
C15 Ru1 B3 B4 -104.5(3)
C13 Ru1 B3 B4 172.9(2)
C14 Ru1 B3 B4 -119.1(4)
Ru2 Ru1 B3 B4 0.9(2)
B1 Ru1 B3 B2 -149.4(3)
C11 Ru1 B3 B2 118.2(2)
C12 Ru1 B3 B2 80.7(2)
C15 Ru1 B3 B2 147.9(2)
C13 Ru1 B3 B2 65.2(3)
C14 Ru1 B3 B2 133.3(4)
Ru2 Ru1 B3 B2 -106.7(2)
B1 Ru1 B3 Ir1 -112.4(3)
B2 Ru1 B3 Ir1 37.0(2)
C11 Ru1 B3 Ir1 155.3(2)
C12 Ru1 B3 Ir1 117.7(2)
C15 Ru1 B3 Ir1 -175.08(17)
C13 Ru1 B3 Ir1 102.3(3)
C14 Ru1 B3 Ir1 170.3(3)
Ru2 Ru1 B3 Ir1 -69.65(17)
C15 C14 C13 C12 -1.0(5)
C19 C14 C13 C12 -174.8(4)
Ru1 C14 C13 C12 59.9(3)
C15 C14 C13 C18 176.2(4)
C19 C14 C13 C18 2.4(7)
Ru1 C14 C13 C18 -122.9(4)
C15 C14 C13 Ru1 -60.9(3)
C19 C14 C13 Ru1 125.3(4)
B1 Ru1 C13 C12 -68.8(5)
B2 Ru1 C13 C12 70.8(3)
C11 Ru1 C13 C12 -38.5(3)
C15 Ru1 C13 C12 -81.2(3)
C14 Ru1 C13 C12 -118.4(4)
B3 Ru1 C13 C12 25.4(4)
Ru2 Ru1 C13 C12 -168.0(2)
B1 Ru1 C13 C14 49.6(5)
B2 Ru1 C13 C14 -170.7(3)
C11 Ru1 C13 C14 80.0(3)
C12 Ru1 C13 C14 118.4(4)
C15 Ru1 C13 C14 37.2(3)
B3 Ru1 C13 C14 143.8(3)
Ru2 Ru1 C13 C14 -49.6(4)
B1 Ru1 C13 C18 171.1(5)
B2 Ru1 C13 C18 -49.2(5)
C11 Ru1 C13 C18 -158.6(5)
C12 Ru1 C13 C18 -120.1(6)
C15 Ru1 C13 C18 158.7(5)
C14 Ru1 C13 C18 121.5(6)
B3 Ru1 C13 C18 -94.7(5)
Ru2 Ru1 C13 C18 71.9(5)
B10 B9 B6 B8 100.8(4)
Ir2 B9 B6 B8 28.7(3)
Ru3 B9 B6 B8 130.7(3)
B8 B9 B6 Ru3 -130.7(3)
B10 B9 B6 Ru3 -29.9(3)
Ir2 B9 B6 Ru3 -102.0(3)
B8 B9 B6 Ru4 -49.9(3)
B10 B9 B6 Ru4 50.9(4)
Ir2 B9 B6 Ru4 -21.2(4)
Ru3 B9 B6 Ru4 80.8(2)
B7 B8 B6 B9 -101.0(4)
Ir2 B8 B6 B9 -28.6(3)
Ru4 B8 B6 B9 -131.5(3)
B9 B8 B6 Ru3 51.1(3)
B7 B8 B6 Ru3 -49.9(4)
Ir2 B8 B6 Ru3 22.5(4)
Ru4 B8 B6 Ru3 -80.4(2)
B9 B8 B6 Ru4 131.5(3)
B7 B8 B6 Ru4 30.5(3)
Ir2 B8 B6 Ru4 102.9(3)
B10 Ru3 B6 B9 22.5(2)
C41 Ru3 B6 B9 -73.2(3)
C45 Ru3 B6 B9 -88.0(2)
C44 Ru3 B6 B9 -125.0(2)
C42 Ru3 B6 B9 -134.4(4)
C43 Ru3 B6 B9 -151.7(2)
Ru4 Ru3 B6 B9 114.3(3)
B10 Ru3 B6 B8 -23.4(3)
C41 Ru3 B6 B8 -119.1(3)
C45 Ru3 B6 B8 -133.9(3)
C44 Ru3 B6 B8 -170.9(3)
C42 Ru3 B6 B8 179.7(3)
B9 Ru3 B6 B8 -45.9(3)
C43 Ru3 B6 B8 162.4(3)
Ru4 Ru3 B6 B8 68.4(3)
B10 Ru3 B6 Ru4 -91.79(17)
C41 Ru3 B6 Ru4 172.50(16)
C45 Ru3 B6 Ru4 157.77(16)
C44 Ru3 B6 Ru4 120.74(16)
C42 Ru3 B6 Ru4 111.3(3)
B9 Ru3 B6 Ru4 -114.3(3)
C43 Ru3 B6 Ru4 94.03(18)
B7 Ru4 B6 B9 22.5(3)
C55 Ru4 B6 B9 142.5(3)
C54 Ru4 B6 B9 117.3(3)
C51 Ru4 B6 B9 179.8(3)
C53 Ru4 B6 B9 145.9(4)
C52 Ru4 B6 B9 -162.2(2)
B8 Ru4 B6 B9 45.2(3)
Ru3 Ru4 B6 B9 -69.3(3)
B7 Ru4 B6 B8 -22.7(2)
C55 Ru4 B6 B8 97.3(2)
C54 Ru4 B6 B8 72.2(3)
C51 Ru4 B6 B8 134.6(2)
C53 Ru4 B6 B8 100.7(4)
C52 Ru4 B6 B8 152.6(2)
Ru3 Ru4 B6 B8 -114.4(3)
B7 Ru4 B6 Ru3 91.78(17)
C55 Ru4 B6 Ru3 -148.23(16)
C54 Ru4 B6 Ru3 -173.40(14)
C51 Ru4 B6 Ru3 -110.91(16)
C53 Ru4 B6 Ru3 -144.9(3)
C52 Ru4 B6 Ru3 -93.0(2)
B8 Ru4 B6 Ru3 114.4(3)
C54 C53 C52 C51 -1.2(5)
C58 C53 C52 C51 177.5(4)
Ru4 C53 C52 C51 -61.9(3)
C54 C53 C52 C57 -174.3(4)
C58 C53 C52 C57 4.4(7)
Ru4 C53 C52 C57 125.0(4)
C54 C53 C52 Ru4 60.7(3)
C58 C53 C52 Ru4 -120.6(4)
C55 C51 C52 C53 1.3(5)
C56 C51 C52 C53 -170.5(4)
Ru4 C51 C52 C53 62.5(3)
C55 C51 C52 C57 174.4(4)
C56 C51 C52 C57 2.6(7)
Ru4 C51 C52 C57 -124.4(4)
C55 C51 C52 Ru4 -61.2(3)
C56 C51 C52 Ru4 127.0(4)
B7 Ru4 C52 C53 26.0(4)
B6 Ru4 C52 C53 -147.0(3)
C55 Ru4 C52 C53 -79.7(3)
C54 Ru4 C52 C53 -36.8(2)
C51 Ru4 C52 C53 -116.8(4)
B8 Ru4 C52 C53 -69.7(5)
Ru3 Ru4 C52 C53 158.0(2)
B7 Ru4 C52 C51 142.9(3)
B6 Ru4 C52 C51 -30.2(3)
C55 Ru4 C52 C51 37.2(2)
C54 Ru4 C52 C51 80.0(3)
C53 Ru4 C52 C51 116.8(3)
B8 Ru4 C52 C51 47.1(5)
Ru3 Ru4 C52 C51 -85.1(2)
B7 Ru4 C52 C57 -96.0(4)
B6 Ru4 C52 C57 91.0(5)
C55 Ru4 C52 C57 158.4(5)
C54 Ru4 C52 C57 -158.8(5)
C51 Ru4 C52 C57 121.2(5)
C53 Ru4 C52 C57 -122.0(5)
B8 Ru4 C52 C57 168.3(4)
Ru3 Ru4 C52 C57 36.1(5)
B5 B4 B1 B3 101.0(4)
Ir1 B4 B1 B3 28.6(3)
Ru2 B4 B1 B3 130.8(3)
B3 B4 B1 Ru1 -50.2(3)
B5 B4 B1 Ru1 50.8(4)
Ir1 B4 B1 Ru1 -21.6(4)
Ru2 B4 B1 Ru1 80.6(2)
B3 B4 B1 Ru2 -130.8(3)
B5 B4 B1 Ru2 -29.9(3)
Ir1 B4 B1 Ru2 -102.2(3)
B2 B3 B1 B4 -101.5(4)
Ir1 B3 B1 B4 -28.3(3)
Ru1 B3 B1 B4 -131.6(3)
B4 B3 B1 Ru1 131.6(3)
B2 B3 B1 Ru1 30.1(3)
Ir1 B3 B1 Ru1 103.3(3)
B4 B3 B1 Ru2 50.7(3)
B2 B3 B1 Ru2 -50.8(4)
Ir1 B3 B1 Ru2 22.4(4)
Ru1 B3 B1 Ru2 -80.9(2)
B2 Ru1 B1 B4 22.7(3)
C11 Ru1 B1 B4 138.2(3)
C12 Ru1 B1 B4 118.4(3)
C15 Ru1 B1 B4 175.8(3)
C13 Ru1 B1 B4 164.9(4)
C14 Ru1 B1 B4 -161.7(3)
B3 Ru1 B1 B4 45.0(3)
Ru2 Ru1 B1 B4 -69.0(3)
B2 Ru1 B1 B3 -22.3(2)
C11 Ru1 B1 B3 93.2(2)
C12 Ru1 B1 B3 73.4(3)
C15 Ru1 B1 B3 130.8(2)
C13 Ru1 B1 B3 119.9(4)
C14 Ru1 B1 B3 153.3(2)
Ru2 Ru1 B1 B3 -114.0(3)
B2 Ru1 B1 Ru2 91.73(18)
C11 Ru1 B1 Ru2 -152.82(17)
C12 Ru1 B1 Ru2 -172.64(16)
C15 Ru1 B1 Ru2 -115.21(16)
C13 Ru1 B1 Ru2 -126.2(4)
C14 Ru1 B1 Ru2 -92.7(2)
B3 Ru1 B1 Ru2 114.0(3)
B5 Ru2 B1 B4 22.6(2)
C24 Ru2 B1 B4 -81.6(2)
C25 Ru2 B1 B4 -73.5(3)
C23 Ru2 B1 B4 -117.2(2)
C21 Ru2 B1 B4 -141.8(3)
C22 Ru2 B1 B4 -146.9(2)
Ru1 Ru2 B1 B4 114.6(3)
B5 Ru2 B1 B3 -22.8(3)
C24 Ru2 B1 B3 -127.1(3)
C25 Ru2 B1 B3 -119.0(3)
C23 Ru2 B1 B3 -162.7(3)
C21 Ru2 B1 B3 172.7(3)
B4 Ru2 B1 B3 -45.5(3)
C22 Ru2 B1 B3 167.7(3)
Ru1 Ru2 B1 B3 69.2(3)
B5 Ru2 B1 Ru1 -92.01(17)
C24 Ru2 B1 Ru1 163.78(15)
C25 Ru2 B1 Ru1 171.88(19)
C23 Ru2 B1 Ru1 128.16(17)
C21 Ru2 B1 Ru1 103.6(3)
B4 Ru2 B1 Ru1 -114.6(3)
C22 Ru2 B1 Ru1 98.51(17)
B6 B9 B10 Ir2 -112.1(3)
B8 B9 B10 Ir2 -46.3(3)
Ru3 B9 B10 Ir2 -142.17(19)
B6 B9 B10 Ru3 30.1(3)
B8 B9 B10 Ru3 95.9(3)
Ir2 B9 B10 Ru3 142.17(19)
B7 Ir2 B10 B9 81.3(2)
B8 Ir2 B10 B9 32.7(2)
C32 Ir2 B10 B9 -66.4(3)
C34 Ir2 B10 B9 -156.7(3)
C35 Ir2 B10 B9 -133.8(2)
C33 Ir2 B10 B9 -89.4(6)
C31 Ir2 B10 B9 -96.1(2)
B7 Ir2 B10 Ru3 37.3(3)
B9 Ir2 B10 Ru3 -44.0(2)
B8 Ir2 B10 Ru3 -11.3(3)
C32 Ir2 B10 Ru3 -110.4(3)
C34 Ir2 B10 Ru3 159.3(2)
C35 Ir2 B10 Ru3 -177.8(2)
C33 Ir2 B10 Ru3 -133.5(5)
C31 Ir2 B10 Ru3 -140.1(2)
B6 Ru3 B10 B9 -21.7(2)
C41 Ru3 B10 B9 114.8(2)
C45 Ru3 B10 B9 79.6(2)
C44 Ru3 B10 B9 74.6(4)
C42 Ru3 B10 B9 147.4(2)
C43 Ru3 B10 B9 148.2(3)
Ru4 Ru3 B10 B9 -67.43(19)
B6 Ru3 B10 Ir2 21.5(3)
C41 Ru3 B10 Ir2 158.0(3)
C45 Ru3 B10 Ir2 122.8(2)
C44 Ru3 B10 Ir2 117.8(3)
C42 Ru3 B10 Ir2 -169.4(2)
B9 Ru3 B10 Ir2 43.2(2)
C43 Ru3 B10 Ir2 -168.6(2)
Ru4 Ru3 B10 Ir2 -24.2(2)
C14 C13 C12 C11 1.3(5)
C18 C13 C12 C11 -175.9(4)
Ru1 C13 C12 C11 63.0(3)
C14 C13 C12 C17 173.5(4)
C18 C13 C12 C17 -3.7(7)
Ru1 C13 C12 C17 -124.8(5)
C14 C13 C12 Ru1 -61.7(3)
C18 C13 C12 Ru1 121.1(4)
C15 C11 C12 C13 -1.1(5)
C16 C11 C12 C13 173.5(4)
Ru1 C11 C12 C13 -65.1(3)
C15 C11 C12 C17 -173.3(4)
C16 C11 C12 C17 1.3(7)
Ru1 C11 C12 C17 122.8(5)
C15 C11 C12 Ru1 63.9(3)
C16 C11 C12 Ru1 -121.4(5)
B1 Ru1 C12 C13 149.7(3)
B2 Ru1 C12 C13 -116.1(3)
C11 Ru1 C12 C13 116.4(4)
C15 Ru1 C12 C13 78.4(3)
C14 Ru1 C12 C13 36.4(3)
B3 Ru1 C12 C13 -163.6(3)
Ru2 Ru1 C12 C13 102.2(12)
B1 Ru1 C12 C11 33.3(4)
B2 Ru1 C12 C11 127.5(3)
C15 Ru1 C12 C11 -38.0(3)
C13 Ru1 C12 C11 -116.4(4)
C14 Ru1 C12 C11 -80.1(3)
B3 Ru1 C12 C11 80.0(3)
Ru2 Ru1 C12 C11 -14.2(13)
B1 Ru1 C12 C17 -87.7(6)
B2 Ru1 C12 C17 6.5(6)
C11 Ru1 C12 C17 -121.0(7)
C15 Ru1 C12 C17 -159.0(6)
C13 Ru1 C12 C17 122.6(7)
C14 Ru1 C12 C17 159.0(6)
B3 Ru1 C12 C17 -41.0(6)
Ru2 Ru1 C12 C17 -135.2(9)
